data_7710392
loop_
_publ_author_name
'Clauss, Reike'
'Hey-Hawkins, Evamarie'

_publ_section_title
;
 Phosphorus guiding palladium: [4+4] metallomacrocyclic PdII complex and
 self-assembly of heterometallic PdII/ZnII grid-type complex
;
_journal_name_full 'Dalton Transactions'
_journal_paper_doi 10.1039/D2DT01176J
_journal_year 2022
_chemical_formula_moiety 'C124 H112 N28 P4 Pd4, 8(C F3 O3 S), C Cl2, 4(C2 H3 N)'
_chemical_formula_sum 'C141 H124 Cl2 F24 N32 O24 P4 Pd4 S8'
_chemical_formula_weight 3983.57
_space_group_crystal_system monoclinic
_space_group_IT_number 14
_space_group_name_Hall '-P 2ybc'
_space_group_name_H-M_alt 'P 1 21/c 1'
_atom_sites_solution_hydrogens geom
_atom_sites_solution_primary dual
_audit_creation_method SHELXL-2018/3
_audit_update_record
;
2022-05-27 deposited with the CCDC.	2022-05-31 downloaded from the CCDC.
;
_cell_angle_alpha 90
_cell_angle_beta 95.3690(10)
_cell_angle_gamma 90
_cell_formula_units_Z 4
_cell_length_a 26.4899(3)
_cell_length_b 21.7388(3)
_cell_length_c 32.7073(3)
_cell_measurement_reflns_used 46470
_cell_measurement_temperature 130(2)
_cell_measurement_theta_max 27.0340
_cell_measurement_theta_min 1.9390
_cell_volume 18752.1(4)
_computing_cell_refinement 'CrysAlisPro 1.171.38.46 (Rigaku OD, 2015)'
_computing_data_collection 'CrysAlisPro 1.171.38.46 (Rigaku OD, 2015)'
_computing_data_reduction 'CrysAlisPro 1.171.38.46 (Rigaku OD, 2015)'
_computing_molecular_graphics 'Mercury version 3.10.3 (Macrae et al., 2006)'
_computing_publication_material 'Mercury version 3.10.3 (Macrae et al., 2006)'
_computing_structure_refinement 'SHELXL-2018/3 (Sheldrick, 2018)'
_computing_structure_solution 'SHELXT  (Sheldrick, 2015)'
_diffrn_ambient_temperature 130(2)
_diffrn_detector_area_resol_mean 16.3560
_diffrn_measured_fraction_theta_full 1.000
_diffrn_measured_fraction_theta_max 0.927
_diffrn_measurement_device_type 'Xcalibur, Sapphire3, Gemini'
_diffrn_measurement_method '\w scans'
_diffrn_radiation_type MoK\a
_diffrn_radiation_wavelength 0.71073
_diffrn_reflns_av_R_equivalents 0.0689
_diffrn_reflns_av_unetI/netI 0.0556
_diffrn_reflns_Laue_measured_fraction_full 1.000
_diffrn_reflns_Laue_measured_fraction_max 0.927
_diffrn_reflns_limit_h_max 33
_diffrn_reflns_limit_h_min -33
_diffrn_reflns_limit_k_max 26
_diffrn_reflns_limit_k_min -27
_diffrn_reflns_limit_l_max 42
_diffrn_reflns_limit_l_min -41
_diffrn_reflns_number 251333
_diffrn_reflns_point_group_measured_fraction_full 1.000
_diffrn_reflns_point_group_measured_fraction_max 0.927
_diffrn_reflns_theta_full 25.242
_diffrn_reflns_theta_max 27.367
_diffrn_reflns_theta_min 1.794
_diffrn_source 'fine-focus sealed X-ray tube'
_exptl_absorpt_coefficient_mu 0.619
_exptl_absorpt_correction_T_max 1.00000
_exptl_absorpt_correction_T_min 0.95647
_exptl_absorpt_correction_type multi-scan
_exptl_absorpt_process_details
;
CrysAlisPro 1.171.38.46 (Rigaku Oxford Diffraction, 2015)
Empirical absorption correction using spherical harmonics,
 implemented in SCALE3 ABSPACK scaling algorithm.
;
_exptl_crystal_colour 'clear pale yellow'
_exptl_crystal_density_diffrn 1.411
_exptl_crystal_description prism
_exptl_crystal_F_000 8032
_exptl_crystal_recrystallization_method 'Vapour diffusion of CH2Cl2 into CH3CN solution'
_exptl_crystal_size_max 0.400
_exptl_crystal_size_mid 0.400
_exptl_crystal_size_min 0.250
_refine_diff_density_max 1.325
_refine_diff_density_min -1.595
_refine_diff_density_rms 0.095
_refine_ls_extinction_method none
_refine_ls_goodness_of_fit_ref 1.026
_refine_ls_hydrogen_treatment constr
_refine_ls_matrix_type full
_refine_ls_number_parameters 2237
_refine_ls_number_reflns 39418
_refine_ls_number_restraints 304
_refine_ls_restrained_S_all 1.023
_refine_ls_R_factor_all 0.0882
_refine_ls_R_factor_gt 0.0558
_refine_ls_shift/su_max 0.003
_refine_ls_shift/su_mean 0.000
_refine_ls_structure_factor_coef Fsqd
_refine_ls_weighting_details 'w=1/[\s^2^(Fo^2^)+(0.0699P)^2^+35.4849P] where P=(Fo^2^+2Fc^2^)/3'
_refine_ls_weighting_scheme calc
_refine_ls_wR_factor_gt 0.1381
_refine_ls_wR_factor_ref 0.1538
_reflns_Friedel_coverage 0.000
_reflns_number_gt 27477
_reflns_number_total 39418
_reflns_threshold_expression 'I > 2\s(I)'
_cod_data_source_file d2dt01176j2.cif
_cod_data_source_block '[Pd(1)]4(OTf)8_(3)'
_cod_original_sg_symbol_H-M 'P 21/c'
_cod_database_code 7710392
_extra_info
;
# start Validation Reply Form
PROBLEM: VERY LARGE Solvent Accessible VOID(S) in Structure        ! Info
RESPONSE: The solid state structure of [Pd(1)]4(CF3SO3)8_4(C2H3N)_2(CH2Cl2) ?(CF3SO3)_x(CH2Cl2)_y(C2H3N) contained
significant electron density in the asymmetric unit which could not resolved sufficiently. 
This density was therefore removed by the SQUEEZE procedure of PLATON.  
One void per asymmetric unit with the volume of 1042 A^3 and 318 electrons was identified relating to one triflate anion (CF3SO3 = 74 electrons) 
and significat unidentified high number of solvent molecules dichloromethane x(CH2Cl2) and acetonitrile y(CH3CN) (0 < x < 5, 0 < y < 11).
Due to this the exact amount of lattice solvent molecules could not be determined.

PLAT910 Problem: Missing reflections below Theta(Min).
Response: The unit cell is reasonable large and these low angle reflections are probably missing due to the beam stop.

PLAT934 Problem: Report number of outliers.
Response: Some reflections were omitted due to the beam stop.

# end Validation Reply Form
;
_shelx_shelxl_version_number 2018/3
_shelx_space_group_comment
;
The symmetry employed for this shelxl refinement is uniquely defined
by the following loop, which should always be used as a source of
symmetry information in preference to the above space-group names.
They are only intended as comments.
;

loop_
_space_group_symop_operation_xyz
'x, y, z'
'-x, y+1/2, -z+1/2'
'-x, -y, -z'
'x, -y-1/2, z-1/2'

loop_
_atom_site_label
_atom_site_type_symbol
_atom_site_fract_x
_atom_site_fract_y
_atom_site_fract_z
_atom_site_U_iso_or_equiv
_atom_site_adp_type
_atom_site_occupancy
_atom_site_site_symmetry_order
_atom_site_calc_flag
_atom_site_refinement_flags_posn
_atom_site_refinement_flags_adp
_atom_site_refinement_flags_occupancy
_atom_site_disorder_assembly
_atom_site_disorder_group
C13C C 0.2018(2) 0.2772(2) 1.05143(15) 0.0448(12) Uani 1 1 d . . . . .
H13C H 0.208895 0.251922 1.074933 0.054 Uiso 1 1 calc R U . . .
Cl1 Cl 0.49046(10) 0.54019(11) 1.05579(8) 0.1081(7) Uani 1 1 d . . . . .
F1 F 0.31087(19) 0.3406(3) 0.28121(19) 0.133(2) Uani 1 1 d . . . . .
O1 O 0.44841(16) 0.3615(2) 0.27205(12) 0.0676(12) Uani 1 1 d . . . . .
S1 S 0.40211(6) 0.33070(7) 0.25810(5) 0.0578(4) Uani 1 1 d . . . . .
F2 F 0.37005(19) 0.3499(2) 0.33027(14) 0.1042(16) Uani 1 1 d . . . . .
Cl2 Cl 0.39601(11) 0.54761(15) 1.09027(9) 0.1373(10) Uani 1 1 d . . . . .
S2 S 0.09363(7) 0.20207(8) 0.73709(6) 0.0714(5) Uani 1 1 d . . . . .
O2 O 0.38201(18) 0.3490(2) 0.21785(13) 0.0721(12) Uani 1 1 d . . . . .
C2C C 0.07035(18) 0.4158(2) 0.79046(14) 0.0345(10) Uani 1 1 d . . . . .
H2C H 0.065758 0.442382 0.767373 0.041 Uiso 1 1 calc R U . . .
F3 F 0.35527(18) 0.4230(2) 0.28743(15) 0.1055(15) Uani 1 1 d . . . . .
O3 O 0.4022(2) 0.2669(2) 0.26628(15) 0.0845(15) Uani 1 1 d . . . . .
C4C C 0.10806(17) 0.3957(2) 0.85308(13) 0.0334(10) Uani 1 1 d . . . . .
O4 O 0.05414(19) 0.2075(3) 0.70485(16) 0.1008(19) Uani 1 1 d . . . . .
S4 S 0.61007(6) 0.10836(7) 1.17006(4) 0.0537(4) Uani 1 1 d . . . . .
F4 F 0.12922(18) 0.1043(2) 0.70367(15) 0.0970(14) Uani 1 1 d . . . . .
C6C C 0.05159(15) 0.32401(19) 0.82005(12) 0.0255(9) Uani 1 1 d . . . . .
O6 O 0.1158(2) 0.2597(2) 0.74918(18) 0.0968(18) Uani 1 1 d . . . . .
F6 F 0.18538(16) 0.15672(19) 0.73978(15) 0.0909(13) Uani 1 1 d . . . . .
S7 S 0.38965(5) 0.34336(7) 1.06249(4) 0.0470(3) Uani 1 1 d D . . . .
C7C C 0.1659(3) 0.4752(3) 0.88604(17) 0.0635(18) Uani 1 1 d . . . . .
H7CA H 0.159108 0.494902 0.859130 0.095 Uiso 1 1 calc R U . . .
H7CB H 0.202410 0.468091 0.891691 0.095 Uiso 1 1 calc R U . . .
H7CC H 0.154159 0.502053 0.907288 0.095 Uiso 1 1 calc R U . . .
S8 S 0.75751(8) 0.11304(7) 0.92256(5) 0.0714(5) Uani 1 1 d D . . . .
C8C C 0.0265(2) 0.2247(2) 0.84915(15) 0.0530(15) Uani 1 1 d . . . . .
H8CA H -0.007707 0.209809 0.852785 0.080 Uiso 1 1 calc R U . . .
H8CB H 0.041406 0.243069 0.874865 0.080 Uiso 1 1 calc R U . . .
H8CC H 0.047604 0.190248 0.841622 0.080 Uiso 1 1 calc R U . . .
S9 S 0.26350(5) 0.60864(6) 0.89843(4) 0.0421(3) Uani 1 1 d . . . . .
C9C C 0.17393(17) 0.3947(2) 0.95052(13) 0.0336(10) Uani 1 1 d . . . . .
H9C H 0.190142 0.433728 0.951417 0.040 Uiso 1 1 calc R U . . .
O10 O 0.61289(18) 0.0885(2) 1.12849(13) 0.0807(14) Uani 1 1 d . . . . .
F10 F 0.5774(2) 0.2163(2) 1.14729(15) 0.1197(19) Uani 1 1 d . . . . .
C10C C 0.18155(17) 0.3525(2) 0.98488(13) 0.0315(10) Uani 1 1 d . . . . .
O11 O 0.56170(17) 0.1022(2) 1.18538(14) 0.0765(13) Uani 1 1 d . . . . .
F11 F 0.6587(2) 0.2060(2) 1.15070(16) 0.1137(17) Uani 1 1 d . . . . .
C11C C 0.1523(2) 0.3012(2) 0.98899(15) 0.0458(13) Uani 1 1 d . . . . .
H11C H 0.125422 0.291704 0.968657 0.055 Uiso 1 1 calc R U . . .
C12C C 0.1619(2) 0.2632(2) 1.02275(16) 0.0501(14) Uani 1 1 d . . . . .
H12C H 0.141465 0.228060 1.026129 0.060 Uiso 1 1 calc R U . . .
O12 O 0.65063(17) 0.08777(19) 1.19898(12) 0.0657(11) Uani 1 1 d . . . . .
F12 F 0.62118(18) 0.21504(18) 1.20545(14) 0.0947(14) Uani 1 1 d . . . . .
C14C C 0.23089(18) 0.3279(2) 1.04576(13) 0.0353(10) Uani 1 1 d . . . . .
H14C H 0.259019 0.336537 1.065107 0.042 Uiso 1 1 calc R U . . .
C15C C -0.02717(17) 0.2077(2) 0.77441(13) 0.0320(10) Uani 1 1 d . . . . .
H15C H -0.019411 0.178809 0.795882 0.038 Uiso 1 1 calc R U . . .
C16C C -0.06039(17) 0.1852(2) 0.73950(14) 0.0344(10) Uani 1 1 d . . . . .
C17C C -0.0715(2) 0.1228(2) 0.74123(18) 0.0516(14) Uani 1 1 d . . . . .
H17C H -0.058428 0.099451 0.764405 0.062 Uiso 1 1 calc R U . . .
F18 F 0.41642(15) 0.3214(2) 0.98910(12) 0.0874(12) Uani 1 1 d D . . . .
C18C C -0.1012(2) 0.0941(3) 0.7100(2) 0.069(2) Uani 1 1 d . . . . .
H18C H -0.108495 0.051431 0.711824 0.082 Uiso 1 1 calc R U . . .
C19C C -0.1202(3) 0.1274(3) 0.6761(2) 0.072(2) Uani 1 1 d . . . . .
H19C H -0.140070 0.107509 0.654305 0.086 Uiso 1 1 calc R U . . .
O19 O 0.41436(16) 0.37237(17) 1.09805(10) 0.0550(10) Uani 1 1 d . . . . .
P1A P 0.55559(5) 0.28684(6) 0.80316(3) 0.0339(3) Uani 1 1 d . . . . .
Pd1A Pd 0.50541(2) 0.33719(2) 0.75497(2) 0.02809(8) Uani 1 1 d . . . . .
N1A N 0.26917(13) 0.39550(16) 0.48868(10) 0.0267(7) Uani 1 1 d . . . . .
Pd1B Pd 0.26286(2) 0.44329(2) 1.00738(2) 0.02566(8) Uani 1 1 d . . . . .
P1B P 0.21963(4) 0.48972(6) 1.05371(4) 0.0356(3) Uani 1 1 d . . . . .
N1B N 0.51261(14) 0.41758(17) 0.78658(10) 0.0309(8) Uani 1 1 d . . . . .
Pd1C Pd -0.01369(2) 0.33729(2) 0.74620(2) 0.02410(8) Uani 1 1 d . . . . .
N1C N 0.22076(14) 0.36591(16) 1.01343(11) 0.0300(8) Uani 1 1 d . . . . .
P1C P -0.07500(4) 0.30133(5) 0.70145(3) 0.0296(2) Uani 1 1 d . . . . .
N1D N -0.01974(13) 0.42113(16) 0.71933(10) 0.0269(7) Uani 1 1 d . . . . .
Pd1D Pd 0.22262(2) 0.46914(2) 0.49324(2) 0.02630(8) Uani 1 1 d . . . . .
P1D P 0.26068(4) 0.51714(5) 0.44424(3) 0.0274(2) Uani 1 1 d . . . . .
C20C C -0.1105(2) 0.1890(2) 0.67382(17) 0.0533(15) Uani 1 1 d . . . . .
H20C H -0.124447 0.211694 0.650636 0.064 Uiso 1 1 calc R U . . .
O20 O 0.35094(19) 0.3786(3) 1.04183(13) 0.115(2) Uani 1 1 d . . . . .
O21 O 0.3789(3) 0.2812(2) 1.06680(14) 0.143(3) Uani 1 1 d . . . . .
C21C C -0.08042(18) 0.2192(2) 0.70514(14) 0.0363(11) Uani 1 1 d . . . . .
C22C C -0.13687(17) 0.3297(2) 0.70983(13) 0.0320(10) Uani 1 1 d . . . . .
O22 O 0.80110(17) 0.14845(19) 0.93732(15) 0.0737(13) Uani 1 1 d . . . . .
O23 O 0.7319(2) 0.0759(3) 0.94839(17) 0.125(3) Uani 1 1 d . . . . .
F23 F 0.7071(2) 0.2154(2) 0.90861(18) 0.127(2) Uani 1 1 d D . . . .
C23C C -0.17651(18) 0.3306(2) 0.67880(15) 0.0385(11) Uani 1 1 d . . . . .
H23C H -0.170638 0.318850 0.651666 0.046 Uiso 1 1 calc R U . . .
C24C C -0.2243(2) 0.3484(3) 0.68736(17) 0.0517(14) Uani 1 1 d . . . . .
H24C H -0.251540 0.348709 0.666275 0.062 Uiso 1 1 calc R U . . .
C25C C -0.2324(2) 0.3659(3) 0.72662(18) 0.0568(15) Uani 1 1 d . . . . .
H25C H -0.265281 0.378589 0.732353 0.068 Uiso 1 1 calc R U . . .
C26C C -0.1941(2) 0.3653(3) 0.75747(17) 0.0495(13) Uani 1 1 d . . . . .
H26C H -0.200227 0.377644 0.784430 0.059 Uiso 1 1 calc R U . . .
O26 O 0.21076(15) 0.6154(2) 0.90400(15) 0.0730(13) Uani 1 1 d . . . . .
C27C C -0.14594(19) 0.3464(2) 0.74904(14) 0.0376(11) Uani 1 1 d . . . . .
H27C H -0.119172 0.345138 0.770486 0.045 Uiso 1 1 calc R U . . .
O27 O 0.27995(16) 0.54607(16) 0.89953(12) 0.0563(10) Uani 1 1 d . . . . .
N2A N 0.35071(15) 0.40320(18) 0.58127(11) 0.0380(9) Uani 1 1 d . . . . .
C29C C -0.0289(2) 0.2839(3) 0.63011(16) 0.0665(18) Uani 1 1 d . . . . .
H29C H -0.016512 0.246496 0.642182 0.080 Uiso 1 1 calc R U . . .
F29 F 0.2492(2) 0.6902(2) 0.84070(14) 0.130(2) Uani 1 1 d . . . . .
C28C C -0.06252(18) 0.3202(3) 0.64948(13) 0.0414(12) Uani 1 1 d . . . . .
O28 O 0.29697(14) 0.65095(15) 0.92163(10) 0.0449(8) Uani 1 1 d . . . . .
F28 F 0.2395(2) 0.5960(2) 0.82004(12) 0.1152(18) Uani 1 1 d . . . . .
C2A C 0.4344(2) 0.4303(2) 0.70794(14) 0.0464(13) Uani 1 1 d . . . . .
H2A H 0.442667 0.456806 0.730647 0.056 Uiso 1 1 calc R U . . .
C2B C 0.29572(18) 0.3581(2) 0.93962(13) 0.0335(10) Uani 1 1 d . . . . .
H2B H 0.269971 0.330996 0.947047 0.040 Uiso 1 1 calc R U . . .
N2B N 0.41711(15) 0.40281(18) 0.85507(11) 0.0364(9) Uani 1 1 d . . . . .
N2D N 0.06916(15) 0.41265(17) 0.64481(11) 0.0347(9) Uani 1 1 d . . . . .
C2D C 0.19453(18) 0.3813(2) 0.56115(13) 0.0329(10) Uani 1 1 d . . . . .
H2D H 0.222548 0.357268 0.554468 0.039 Uiso 1 1 calc R U . . .
N2C N 0.14475(14) 0.37814(17) 0.91885(11) 0.0327(8) Uani 1 1 d . . . . .
C30C C -0.0137(3) 0.3035(5) 0.59258(18) 0.092(3) Uani 1 1 d . . . . .
H30C H 0.008695 0.278668 0.578650 0.111 Uiso 1 1 calc R U . . .
F30 F 0.3142(2) 0.6318(3) 0.83572(14) 0.129(2) Uani 1 1 d . . . . .
C31C C -0.0307(3) 0.3579(5) 0.5756(2) 0.091(3) Uani 1 1 d . . . . .
H31C H -0.019505 0.371047 0.550276 0.109 Uiso 1 1 calc R U . . .
C33C C -0.0796(2) 0.3750(3) 0.63152(14) 0.0458(13) Uani 1 1 d . . . . .
H33C H -0.102478 0.400051 0.644796 0.055 Uiso 1 1 calc R U . . .
C32C C -0.0636(3) 0.3935(3) 0.59469(17) 0.0681(19) Uani 1 1 d . . . . .
H32C H -0.075526 0.431145 0.582564 0.082 Uiso 1 1 calc R U . . .
C35 C 0.1438(3) 0.1624(4) 0.7144(2) 0.081(2) Uani 1 1 d . . . . .
C34 C 0.3572(3) 0.3615(4) 0.2914(3) 0.081(2) Uani 1 1 d . . . . .
C37 C 0.6168(3) 0.1887(4) 1.1682(2) 0.076(2) Uani 1 1 d . . . . .
N3B N 0.38154(16) 0.36322(18) 0.86545(12) 0.0393(9) Uani 1 1 d . . . . .
N3A N 0.36179(18) 0.4402(2) 0.61414(13) 0.0494(11) Uani 1 1 d . . . . .
N3D N 0.10506(16) 0.37449(17) 0.63229(12) 0.0382(9) Uani 1 1 d . . . . .
N3C N 0.13912(15) 0.41661(17) 0.88605(11) 0.0375(9) Uani 1 1 d . . . . .
C45 C 0.4843(4) 0.4620(4) 0.3389(3) 0.127(4) Uani 1 1 d . . . . .
H45A H 0.502721 0.454420 0.314769 0.191 Uiso 1 1 calc R U . . .
H45B H 0.473177 0.504967 0.338946 0.191 Uiso 1 1 calc R U . . .
H45C H 0.454676 0.434860 0.338037 0.191 Uiso 1 1 calc R U . . .
N45 N 0.5401(4) 0.4447(6) 0.4070(3) 0.179(5) Uani 1 1 d . . . . .
C44 C 0.2683(4) 0.6324(4) 0.8457(2) 0.093(3) Uani 1 1 d . . . . .
N4A N 0.40472(18) 0.4533(2) 0.67802(13) 0.0505(12) Uani 1 1 d . . . . .
C49 C 0.5917(6) 0.2011(5) 0.9689(5) 0.242(10) Uani 1 1 d . . . . .
H49A H 0.558527 0.197946 0.979645 0.363 Uiso 1 1 calc R U . . .
H49B H 0.616423 0.176062 0.985772 0.363 Uiso 1 1 calc R U . . .
H49C H 0.589233 0.186228 0.940495 0.363 Uiso 1 1 calc R U . . .
N49 N 0.6183(3) 0.3122(4) 0.9724(2) 0.091(2) Uani 1 1 d . . . . .
C48 C 0.5661(2) 0.3432(3) 1.1045(2) 0.0593(15) Uani 1 1 d . . . . .
C47 C 0.5843(3) 0.3033(3) 1.0723(2) 0.0677(17) Uani 1 1 d . . . . .
H47A H 0.571499 0.318912 1.045194 0.102 Uiso 1 1 calc R U . . .
H47B H 0.572091 0.261247 1.075650 0.102 Uiso 1 1 calc R U . . .
H47C H 0.621483 0.303435 1.074745 0.102 Uiso 1 1 calc R U . . .
N47 N 0.5510(2) 0.3725(3) 1.12706(19) 0.0778(17) Uani 1 1 d . . . . .
C46 C 0.5187(4) 0.4492(5) 0.3774(3) 0.112(3) Uani 1 1 d . . . . .
C4A C 0.39257(19) 0.4149(2) 0.64599(14) 0.0417(12) Uani 1 1 d . . . . .
C4B C 0.35702(17) 0.3798(2) 0.89865(13) 0.0317(10) Uani 1 1 d . . . . .
N4B N 0.32165(15) 0.33998(16) 0.90955(11) 0.0350(9) Uani 1 1 d . . . . .
N4D N 0.16852(15) 0.36010(17) 0.59002(11) 0.0357(9) Uani 1 1 d . . . . .
C4D C 0.13078(18) 0.3960(2) 0.60054(13) 0.0334(10) Uani 1 1 d . . . . .
N4C N 0.10165(15) 0.43429(17) 0.82090(11) 0.0363(9) Uani 1 1 d . . . . .
C52 C 0.4893(4) 0.1401(6) 1.0449(4) 0.134(4) Uani 1 1 d . . . . .
C51 C 0.5010(5) 0.1038(7) 1.0785(2) 0.241(10) Uani 1 1 d . . . . .
H51A H 0.470536 0.081687 1.085175 0.361 Uiso 1 1 calc R U . . .
H51B H 0.513581 0.129470 1.101880 0.361 Uiso 1 1 calc R U . . .
H51C H 0.527149 0.074073 1.072598 0.361 Uiso 1 1 calc R U . . .
N51 N 0.4886(4) 0.1629(4) 1.0076(3) 0.138(3) Uani 1 1 d . . . . .
C50 C 0.6080(3) 0.2646(5) 0.9701(2) 0.091(3) Uani 1 1 d . . . . .
C5A C 0.40961(18) 0.3548(2) 0.64559(14) 0.0372(11) Uani 1 1 d . . . . .
H5A H 0.399880 0.328073 0.623263 0.045 Uiso 1 1 calc R U . . .
N5A N 0.45462(14) 0.37431(17) 0.71097(10) 0.0326(8) Uani 1 1 d . . . . .
O5 O 0.08423(18) 0.16307(19) 0.77096(14) 0.0750(14) Uani 1 1 d . . . . .
F5 F 0.15667(19) 0.1893(2) 0.68062(15) 0.118(2) Uani 1 1 d . . . . .
C5C C 0.08475(16) 0.33881(19) 0.85345(13) 0.0293(9) Uani 1 1 d . . . . .
H5C H 0.091383 0.311164 0.875807 0.035 Uiso 1 1 calc R U . . .
N5D N 0.18583(13) 0.43347(16) 0.53999(10) 0.0279(8) Uani 1 1 d . . . . .
C5D C 0.11754(18) 0.4511(2) 0.58065(13) 0.0341(10) Uani 1 1 d . . . . .
H5D H 0.090521 0.475898 0.588506 0.041 Uiso 1 1 calc R U . . .
N5C N 0.04405(13) 0.36366(16) 0.78807(10) 0.0260(7) Uani 1 1 d . . . . .
C5B C 0.36802(16) 0.4350(2) 0.91951(12) 0.0293(9) Uani 1 1 d . . . . .
H5B H 0.394142 0.461775 0.912385 0.035 Uiso 1 1 calc R U . . .
N5B N 0.30148(13) 0.41008(15) 0.96082(10) 0.0258(7) Uani 1 1 d . . . . .
C6B C 0.33868(16) 0.44823(19) 0.95102(12) 0.0269(9) Uani 1 1 d . . . . .
N6B N 0.34559(13) 0.50067(16) 0.97446(10) 0.0272(7) Uani 1 1 d . . . . .
C6A C 0.44158(18) 0.3351(2) 0.67920(13) 0.0327(10) Uani 1 1 d . . . . .
N6A N 0.46136(15) 0.27770(17) 0.68282(11) 0.0369(9) Uani 1 1 d . . . . .
N6D N 0.13557(14) 0.51886(17) 0.52536(11) 0.0333(9) Uani 1 1 d . . . . .
C6D C 0.14548(17) 0.4679(2) 0.54907(12) 0.0298(9) Uani 1 1 d . . . . .
N6C N 0.02381(14) 0.27094(16) 0.81663(10) 0.0312(8) Uani 1 1 d . . . . .
C7B C 0.3693(2) 0.3070(2) 0.84167(16) 0.0499(14) Uani 1 1 d . . . . .
H7BA H 0.359095 0.317826 0.812999 0.075 Uiso 1 1 calc R U . . .
H7BB H 0.341366 0.285346 0.853172 0.075 Uiso 1 1 calc R U . . .
H7BC H 0.399135 0.280190 0.842975 0.075 Uiso 1 1 calc R U . . .
N7B N 0.30416(13) 0.51704(16) 0.99594(10) 0.0269(8) Uani 1 1 d . . . . .
C7A C 0.3409(3) 0.5019(3) 0.6155(2) 0.084(3) Uani 1 1 d . . . . .
H7AA H 0.349039 0.524866 0.591134 0.126 Uiso 1 1 calc R U . . .
H7AB H 0.355664 0.522979 0.640256 0.126 Uiso 1 1 calc R U . . .
H7AC H 0.304047 0.499500 0.615895 0.126 Uiso 1 1 calc R U . . .
N7A N 0.49698(14) 0.26574(17) 0.71650(11) 0.0318(8) Uani 1 1 d . . . . .
N7D N 0.17229(14) 0.53615(17) 0.49967(10) 0.0306(8) Uani 1 1 d . . . . .
C7D C 0.1191(2) 0.3177(2) 0.65445(17) 0.0532(15) Uani 1 1 d . . . . .
H7DA H 0.090054 0.289540 0.652514 0.080 Uiso 1 1 calc R U . . .
H7DB H 0.129082 0.327166 0.683369 0.080 Uiso 1 1 calc R U . . .
H7DC H 0.147547 0.298203 0.642322 0.080 Uiso 1 1 calc R U . . .
N7C N -0.00692(13) 0.26116(16) 0.78019(10) 0.0269(7) Uani 1 1 d . . . . .
C8A C 0.4475(2) 0.2291(2) 0.65333(15) 0.0493(14) Uani 1 1 d . . . . .
H8AA H 0.416706 0.240930 0.636188 0.074 Uiso 1 1 calc R U . . .
H8AB H 0.441260 0.190938 0.668016 0.074 Uiso 1 1 calc R U . . .
H8AC H 0.475187 0.222616 0.635912 0.074 Uiso 1 1 calc R U . . .
C80 C 0.4411(4) 0.5087(5) 1.0690(2) 0.126(4) Uani 1 1 d . . . . .
C9A C 0.31991(18) 0.4229(2) 0.55121(13) 0.0346(10) Uani 1 1 d . . . . .
H9A H 0.304732 0.462397 0.551843 0.042 Uiso 1 1 calc R U . . .
C8D C 0.09076(19) 0.5564(2) 0.52843(16) 0.0464(13) Uani 1 1 d . . . . .
H8DA H 0.077667 0.570423 0.500999 0.070 Uiso 1 1 calc R U . . .
H8DB H 0.099586 0.592067 0.545958 0.070 Uiso 1 1 calc R U . . .
H8DC H 0.064753 0.531947 0.540413 0.070 Uiso 1 1 calc R U . . .
C8B C 0.38415(18) 0.5455(2) 0.96714(14) 0.0341(10) Uani 1 1 d . . . . .
H8BA H 0.415615 0.524249 0.962174 0.051 Uiso 1 1 calc R U . . .
H8BB H 0.390297 0.572285 0.991206 0.051 Uiso 1 1 calc R U . . .
H8BC H 0.372636 0.570427 0.943073 0.051 Uiso 1 1 calc R U . . .
C10A C 0.30937(17) 0.3815(2) 0.51609(13) 0.0316(10) Uani 1 1 d . . . . .
C9D C 0.04476(17) 0.3965(2) 0.67491(13) 0.0318(10) Uani 1 1 d . . . . .
H9D H 0.050448 0.357662 0.687776 0.038 Uiso 1 1 calc R U . . .
C9B C 0.44256(18) 0.3905(2) 0.82496(13) 0.0357(10) Uani 1 1 d . . . . .
H9B H 0.436476 0.354069 0.809244 0.043 Uiso 1 1 calc R U . . .
C11A C 0.3381(2) 0.3297(2) 0.51126(15) 0.0435(12) Uani 1 1 d . . . . .
H11A H 0.365617 0.320206 0.530978 0.052 Uiso 1 1 calc R U . . .
C10D C 0.00797(17) 0.4395(2) 0.68891(12) 0.0301(9) Uani 1 1 d . . . . .
C10B C 0.48129(18) 0.4343(2) 0.81550(13) 0.0333(10) Uani 1 1 d . . . . .
C12A C 0.3272(2) 0.2918(2) 0.47812(16) 0.0495(14) Uani 1 1 d . . . . .
H12A H 0.347372 0.256551 0.474363 0.059 Uiso 1 1 calc R U . . .
C11D C 0.00167(19) 0.4990(2) 0.67273(14) 0.0383(11) Uani 1 1 d . . . . .
H11D H 0.020614 0.511792 0.650974 0.046 Uiso 1 1 calc R U . . .
C11B C 0.4866(2) 0.4927(2) 0.83403(14) 0.0400(11) Uani 1 1 d . . . . .
H11B H 0.464271 0.504721 0.853694 0.048 Uiso 1 1 calc R U . . .
C13A C 0.2865(2) 0.3057(2) 0.45039(15) 0.0441(12) Uani 1 1 d . . . . .
H13A H 0.278012 0.280119 0.427212 0.053 Uiso 1 1 calc R U . . .
C12D C -0.0318(2) 0.5386(2) 0.68829(17) 0.0466(13) Uani 1 1 d . . . . .
H12D H -0.036380 0.578889 0.677247 0.056 Uiso 1 1 calc R U . . .
C12B C 0.5235(2) 0.5320(2) 0.82393(14) 0.0405(11) Uani 1 1 d . . . . .
H12B H 0.528336 0.570401 0.837582 0.049 Uiso 1 1 calc R U . . .
C14A C 0.25821(18) 0.3574(2) 0.45686(13) 0.0337(10) Uani 1 1 d . . . . .
H14A H 0.229734 0.366499 0.437963 0.040 Uiso 1 1 calc R U . . .
C13D C -0.05870(18) 0.5199(2) 0.71998(15) 0.0412(11) Uani 1 1 d . . . . .
H13D H -0.081398 0.547368 0.731526 0.049 Uiso 1 1 calc R U . . .
C13B C 0.55395(19) 0.5152(2) 0.79335(14) 0.0374(11) Uani 1 1 d . . . . .
H13B H 0.578903 0.542654 0.784983 0.045 Uiso 1 1 calc R U . . .
C15A C 0.51979(18) 0.2136(2) 0.71656(14) 0.0370(11) Uani 1 1 d . . . . .
H15A H 0.510707 0.188068 0.693468 0.044 Uiso 1 1 calc R U . . .
C14D C -0.05241(17) 0.4613(2) 0.73468(13) 0.0327(10) Uani 1 1 d . . . . .
H14D H -0.071479 0.448199 0.756297 0.039 Uiso 1 1 calc R U . . .
C14B C 0.54737(18) 0.4581(2) 0.77543(13) 0.0338(10) Uani 1 1 d . . . . .
H14B H 0.568061 0.446889 0.754434 0.041 Uiso 1 1 calc R U . . .
C16A C 0.55732(19) 0.1884(2) 0.74682(15) 0.0388(11) Uani 1 1 d . . . . .
C15D C 0.16963(18) 0.5913(2) 0.48486(13) 0.0345(10) Uani 1 1 d . . . . .
H15D H 0.140891 0.614506 0.490971 0.041 Uiso 1 1 calc R U . . .
C15B C 0.29650(17) 0.5745(2) 1.00217(12) 0.0295(9) Uani 1 1 d . . . . .
H15B H 0.319752 0.602301 0.991629 0.035 Uiso 1 1 calc R U . . .
C17A C 0.5765(2) 0.1310(2) 0.73578(18) 0.0514(14) Uani 1 1 d . . . . .
H17A H 0.565272 0.113765 0.709831 0.062 Uiso 1 1 calc R U . . .
C16D C 0.20441(17) 0.6227(2) 0.46021(13) 0.0320(10) Uani 1 1 d . . . . .
C16B C 0.25631(18) 0.6019(2) 1.02348(13) 0.0355(11) Uani 1 1 d . . . . .
C18A C 0.6113(2) 0.0992(3) 0.7617(2) 0.0639(17) Uani 1 1 d . . . . .
H18A H 0.622938 0.060060 0.753816 0.077 Uiso 1 1 calc R U . . .
C17D C 0.19390(19) 0.6854(2) 0.45438(14) 0.0369(11) Uani 1 1 d . . . . .
H17D H 0.164162 0.702128 0.464165 0.044 Uiso 1 1 calc R U . . .
C17B C 0.2523(2) 0.6658(2) 1.01900(14) 0.0421(12) Uani 1 1 d . . . . .
H17B H 0.274290 0.686508 1.002271 0.051 Uiso 1 1 calc R U . . .
C19A C 0.6291(3) 0.1239(3) 0.7989(2) 0.074(2) Uani 1 1 d . . . . .
H19A H 0.653524 0.102390 0.816598 0.089 Uiso 1 1 calc R U . . .
C18D C 0.2256(2) 0.7233(2) 0.43485(14) 0.0407(12) Uani 1 1 d . . . . .
H18D H 0.217416 0.765570 0.430902 0.049 Uiso 1 1 calc R U . . .
C18B C 0.2171(2) 0.6996(3) 1.03828(15) 0.0537(15) Uani 1 1 d . . . . .
H18B H 0.214570 0.742841 1.034605 0.064 Uiso 1 1 calc R U . . .
C20A C 0.6110(2) 0.1808(3) 0.81024(18) 0.0616(16) Uani 1 1 d . . . . .
H20A H 0.623222 0.197875 0.836009 0.074 Uiso 1 1 calc R U . . .
C19D C 0.26891(19) 0.6998(2) 0.42110(14) 0.0388(11) Uani 1 1 d . . . . .
H19D H 0.291429 0.726263 0.408498 0.047 Uiso 1 1 calc R U . . .
C19B C 0.1855(3) 0.6689(3) 1.06314(17) 0.0623(18) Uani 1 1 d . . . . .
H19B H 0.161801 0.691677 1.077158 0.075 Uiso 1 1 calc R U . . .
C21A C 0.57532(19) 0.2134(2) 0.78491(14) 0.0396(11) Uani 1 1 d . . . . .
C20D C 0.28010(19) 0.6379(2) 0.42544(13) 0.0354(10) Uani 1 1 d . . . . .
H20D H 0.309905 0.622032 0.415243 0.043 Uiso 1 1 calc R U . . .
C20B C 0.1880(2) 0.6067(3) 1.06765(15) 0.0511(14) Uani 1 1 d . . . . .
H20B H 0.165887 0.586801 1.084696 0.061 Uiso 1 1 calc R U . . .
C22A C 0.61349(18) 0.3260(2) 0.82095(14) 0.0375(11) Uani 1 1 d . . . . .
C21D C 0.24809(17) 0.59834(19) 0.44466(12) 0.0291(9) Uani 1 1 d . . . . .
C21B C 0.22242(18) 0.5716(2) 1.04774(13) 0.0360(11) Uani 1 1 d . . . . .
C23A C 0.63682(19) 0.3627(2) 0.79336(15) 0.0410(11) Uani 1 1 d . . . . .
H23A H 0.621934 0.366933 0.765932 0.049 Uiso 1 1 calc R U . . .
C22D C 0.23944(17) 0.4934(2) 0.39253(13) 0.0308(9) Uani 1 1 d . . . . .
C22B C 0.2412(2) 0.4714(2) 1.10626(14) 0.0413(12) Uani 1 1 d . . . . .
C24A C 0.6814(2) 0.3929(3) 0.80563(16) 0.0472(13) Uani 1 1 d . . . . .
H24A H 0.696562 0.418563 0.786742 0.057 Uiso 1 1 calc R U . . .
C23D C 0.19211(18) 0.4644(2) 0.38476(14) 0.0385(11) Uani 1 1 d . . . . .
H23D H 0.172119 0.455528 0.406665 0.046 Uiso 1 1 calc R U . . .
C23B C 0.2883(2) 0.4462(2) 1.11480(14) 0.0444(12) Uani 1 1 d . . . . .
H23B H 0.309019 0.438394 1.093161 0.053 Uiso 1 1 calc R U . . .
C25A C 0.7039(2) 0.3862(3) 0.84457(17) 0.0569(15) Uani 1 1 d . . . . .
H25A H 0.734735 0.407062 0.852707 0.068 Uiso 1 1 calc R U . . .
C24D C 0.1750(2) 0.4491(3) 0.34488(16) 0.0531(14) Uani 1 1 d . . . . .
H24D H 0.143027 0.429421 0.339398 0.064 Uiso 1 1 calc R U . . .
C24B C 0.3060(3) 0.4321(3) 1.15497(17) 0.071(2) Uani 1 1 d . . . . .
H24B H 0.338699 0.414396 1.160755 0.085 Uiso 1 1 calc R U . . .
C26A C 0.6818(2) 0.3492(3) 0.87216(17) 0.0612(16) Uani 1 1 d . . . . .
H26A H 0.697674 0.344206 0.899210 0.073 Uiso 1 1 calc R U . . .
C25D C 0.2035(2) 0.4618(3) 0.31325(16) 0.0555(15) Uani 1 1 d . . . . .
H25D H 0.191217 0.450986 0.285995 0.067 Uiso 1 1 calc R U . . .
C25B C 0.2767(5) 0.4436(4) 1.1861(2) 0.103(3) Uani 1 1 d . . . . .
H25B H 0.288673 0.433072 1.213465 0.124 Uiso 1 1 calc R U . . .
C27A C 0.6364(2) 0.3193(3) 0.86064(16) 0.0522(14) Uani 1 1 d . . . . .
H27A H 0.621135 0.294255 0.879847 0.063 Uiso 1 1 calc R U . . .
C26D C 0.2499(2) 0.4902(2) 0.32041(14) 0.0460(13) Uani 1 1 d . . . . .
H26D H 0.269384 0.498900 0.298134 0.055 Uiso 1 1 calc R U . . .
C26B C 0.2300(4) 0.4702(3) 1.1780(2) 0.096(3) Uani 1 1 d . . . . .
H26B H 0.210548 0.479446 1.200139 0.115 Uiso 1 1 calc R U . . .
C28A C 0.52335(19) 0.2698(2) 0.84829(14) 0.0397(11) Uani 1 1 d . . . . .
C27D C 0.26823(19) 0.5062(2) 0.35988(13) 0.0372(11) Uani 1 1 d . . . . .
H27D H 0.300267 0.525821 0.364827 0.045 Uiso 1 1 calc R U . . .
C27B C 0.2103(3) 0.4840(3) 1.13813(18) 0.068(2) Uani 1 1 d . . . . .
H27B H 0.177436 0.501277 1.132593 0.082 Uiso 1 1 calc R U . . .
C29A C 0.4991(2) 0.2137(3) 0.85118(16) 0.0547(15) Uani 1 1 d . . . . .
H29A H 0.500500 0.183623 0.830240 0.066 Uiso 1 1 calc R U . . .
C28D C 0.32854(17) 0.5066(2) 0.45243(14) 0.0332(10) Uani 1 1 d . . . . .
C30A C 0.4728(3) 0.2020(3) 0.88495(18) 0.0672(18) Uani 1 1 d . . . . .
H30A H 0.455877 0.163773 0.886945 0.081 Uiso 1 1 calc R U . . .
C29D C 0.35231(19) 0.4601(2) 0.43272(16) 0.0409(11) Uani 1 1 d . . . . .
H29D H 0.334065 0.436951 0.411592 0.049 Uiso 1 1 calc R U . . .
C31A C 0.4707(2) 0.2449(3) 0.91567(17) 0.0639(17) Uani 1 1 d . . . . .
H31A H 0.453368 0.235835 0.939080 0.077 Uiso 1 1 calc R U . . .
C30D C 0.4030(2) 0.4476(3) 0.4440(2) 0.0562(15) Uani 1 1 d . . . . .
H30D H 0.419630 0.415999 0.430433 0.067 Uiso 1 1 calc R U . . .
C32A C 0.4940(2) 0.3008(3) 0.91219(15) 0.0522(14) Uani 1 1 d . . . . .
H32A H 0.491976 0.330931 0.933004 0.063 Uiso 1 1 calc R U . . .
C31D C 0.4292(2) 0.4808(3) 0.4748(2) 0.0615(16) Uani 1 1 d . . . . .
H31D H 0.463985 0.471930 0.482265 0.074 Uiso 1 1 calc R U . . .
C33A C 0.52045(19) 0.3137(2) 0.87871(14) 0.0422(12) Uani 1 1 d . . . . .
H33A H 0.536538 0.352459 0.876564 0.051 Uiso 1 1 calc R U . . .
C32D C 0.4058(2) 0.5265(3) 0.49484(19) 0.0595(15) Uani 1 1 d . . . . .
H32D H 0.424273 0.549296 0.516060 0.071 Uiso 1 1 calc R U . . .
C33D C 0.35550(19) 0.5391(3) 0.48400(15) 0.0450(12) Uani 1 1 d . . . . .
H33D H 0.338985 0.570269 0.498168 0.054 Uiso 1 1 calc R U . . .
F25 F 0.6577(3) 0.1458(3) 0.9113(3) 0.098(3) Uani 0.590(5) 1 d D . P A 1
F24 F 0.7029(3) 0.1854(3) 0.9637(2) 0.095(3) Uani 0.590(5) 1 d D . P A 1
O24 O 0.7473(4) 0.1049(4) 0.8735(2) 0.082(3) Uani 0.590(5) 1 d . . P A 1
C41 C 0.4378(5) 0.3280(7) 1.0281(4) 0.054(3) Uani 0.386(11) 1 d D . P B 1
F20 F 0.4653(5) 0.3781(7) 1.0256(4) 0.068(4) Uani 0.386(11) 1 d D . P B 1
C42 C 0.7060(4) 0.1558(5) 0.9279(3) 0.059(2) Uani 0.590(5) 1 d D . P A 1
F19 F 0.4670(4) 0.2870(7) 1.0486(4) 0.0874(12) Uani 0.386(11) 1 d D . P B 1
C28B C 0.1528(6) 0.4821(7) 1.0357(5) 0.040(3) Uani 0.445(11) 1 d D U P C 1
C29B C 0.1293(4) 0.5165(9) 1.0033(4) 0.055(3) Uani 0.445(11) 1 d D U P C 1
H29B H 0.147428 0.549380 0.992255 0.066 Uiso 0.445(11) 1 calc R U P C 1
C33B C 0.1274(4) 0.4342(7) 1.0514(5) 0.051(3) Uani 0.445(11) 1 d D U P C 1
H33B H 0.142718 0.410491 1.073588 0.061 Uiso 0.445(11) 1 calc R U P C 1
C30B C 0.0803(5) 0.5043(8) 0.9867(5) 0.077(4) Uani 0.445(11) 1 d D U P C 1
H30B H 0.064405 0.529230 0.965348 0.092 Uiso 0.445(11) 1 calc R U P C 1
C31B C 0.0551(6) 0.4544(9) 1.0020(6) 0.080(4) Uani 0.445(11) 1 d D U P C 1
H31B H 0.022036 0.443575 0.990543 0.096 Uiso 0.445(11) 1 calc R U P C 1
C32B C 0.0788(4) 0.4210(10) 1.0342(6) 0.073(4) Uani 0.445(11) 1 d D U P C 1
H32B H 0.061081 0.387591 1.044911 0.088 Uiso 0.445(11) 1 calc R U P C 1
S3 S -0.0787(7) 0.4090(6) 0.8549(5) 0.0426(19) Uani 0.436(6) 1 d . . P D 1
O7 O -0.1175(4) 0.3553(8) 0.8542(3) 0.091(4) Uani 0.436(6) 1 d . . P D 1
O8 O -0.1022(4) 0.4613(6) 0.8650(3) 0.068(3) Uani 0.436(6) 1 d . . P D 1
O9 O -0.0522(6) 0.3824(10) 0.8251(4) 0.091(4) Uani 0.436(6) 1 d . . P D 1
C74 C -0.0176(9) 0.4378(8) 0.8882(5) 0.089(9) Uani 0.436(6) 1 d D . P D 1
F40 F -0.0401(5) 0.4736(6) 0.9125(3) 0.124(4) Uani 0.436(6) 1 d D . P D 1
F41 F 0.0146(5) 0.4628(6) 0.8665(4) 0.124(4) Uani 0.436(6) 1 d D . P D 1
F42 F 0.0035(8) 0.3906(8) 0.9062(5) 0.124(4) Uani 0.436(6) 1 d D . P D 1
F22 F 0.4378(5) 0.4120(4) 1.0132(2) 0.091(3) Uani 0.614(11) 1 d D . P B 2
F21 F 0.4798(3) 0.3314(8) 1.0316(3) 0.133(6) Uani 0.614(11) 1 d . . P B 2
F27 F 0.7522(4) 0.1921(5) 0.8689(3) 0.102(4) Uani 0.410(5) 1 d D . P A 2
F26 F 0.6863(5) 0.1351(4) 0.8750(4) 0.097(5) Uani 0.410(5) 1 d D . P A 2
O25 O 0.7773(4) 0.0640(5) 0.9007(4) 0.070(3) Uani 0.410(5) 1 d . . P A 2
C43 C 0.7291(6) 0.1619(8) 0.8927(4) 0.059(2) Uani 0.410(5) 1 d D . P A 2
C40 C 0.4329(4) 0.3533(5) 1.0229(3) 0.054(3) Uani 0.614(11) 1 d D . P B 2
C68B C 0.1541(5) 0.4622(6) 1.0512(4) 0.046(3) Uani 0.555(11) 1 d D U P C 2
C69B C 0.0576(6) 0.4189(8) 1.0358(6) 0.100(5) Uani 0.555(11) 1 d D U P C 2
H69B H 0.024623 0.402197 1.029594 0.120 Uiso 0.555(11) 1 calc R U P C 2
C70B C 0.1363(4) 0.4170(5) 1.0768(5) 0.063(3) Uani 0.555(11) 1 d D U P C 2
H70B H 0.157974 0.400888 1.099040 0.075 Uiso 0.555(11) 1 calc R U P C 2
C71B C 0.0862(4) 0.3957(6) 1.0696(5) 0.092(4) Uani 0.555(11) 1 d D U P C 2
H71B H 0.072665 0.366503 1.087287 0.111 Uiso 0.555(11) 1 calc R U P C 2
C72B C 0.1227(4) 0.4841(7) 1.0181(5) 0.070(3) Uani 0.555(11) 1 d D U P C 2
H72B H 0.135750 0.513536 1.000352 0.084 Uiso 0.555(11) 1 calc R U P C 2
C73B C 0.0728(5) 0.4645(9) 1.0100(6) 0.092(4) Uani 0.555(11) 1 d D U P C 2
H73B H 0.050637 0.481157 0.988302 0.111 Uiso 0.555(11) 1 calc R U P C 2
S40 S -0.0764(5) 0.3934(5) 0.8549(4) 0.065(3) Uani 0.564(6) 1 d . . P D 2
O41 O -0.1145(4) 0.3835(6) 0.8734(4) 0.121(4) Uani 0.564(6) 1 d . . P D 2
O42 O -0.0937(6) 0.4649(7) 0.8361(5) 0.141(5) Uani 0.564(6) 1 d . U P D 2
O40 O -0.0472(7) 0.4013(9) 0.8228(5) 0.121(4) Uani 0.564(6) 1 d . U P D 2
C86 C -0.0405(4) 0.3956(8) 0.9012(3) 0.078(4) Uani 0.564(6) 1 d . . P D 2
F9 F -0.0606(3) 0.3964(4) 0.93506(19) 0.096(2) Uani 0.564(6) 1 d . . P D 2
F7 F -0.0167(3) 0.3346(5) 0.8993(2) 0.096(2) Uani 0.564(6) 1 d . . P D 2
F8 F 0.0011(4) 0.4270(7) 0.9050(3) 0.109(5) Uani 0.564(6) 1 d . . P D 2

loop_
_atom_site_aniso_label
_atom_site_aniso_U_11
_atom_site_aniso_U_22
_atom_site_aniso_U_33
_atom_site_aniso_U_23
_atom_site_aniso_U_13
_atom_site_aniso_U_12
C13C 0.056(3) 0.038(3) 0.039(3) 0.011(2) -0.001(2) -0.006(2)
Cl1 0.1094(18) 0.0924(16) 0.1219(18) -0.0099(13) 0.0074(15) -0.0136(13)
F1 0.057(3) 0.171(6) 0.176(5) -0.014(4) 0.036(3) -0.004(3)
O1 0.058(3) 0.084(3) 0.061(3) 0.018(2) 0.002(2) 0.009(2)
S1 0.0620(10) 0.0544(9) 0.0584(9) 0.0177(7) 0.0128(7) 0.0137(7)
F2 0.116(4) 0.129(4) 0.074(3) 0.011(3) 0.042(3) 0.037(3)
Cl2 0.106(2) 0.158(3) 0.144(2) 0.0264(19) -0.0077(17) -0.0490(18)
S2 0.0626(10) 0.0563(10) 0.1013(13) 0.0432(9) 0.0405(10) 0.0235(8)
O2 0.080(3) 0.069(3) 0.066(3) 0.019(2) -0.001(2) 0.005(2)
C2C 0.043(3) 0.025(2) 0.035(2) 0.0086(18) 0.004(2) -0.007(2)
F3 0.104(4) 0.083(3) 0.132(4) 0.000(3) 0.022(3) 0.046(3)
O3 0.117(4) 0.057(3) 0.087(3) 0.024(2) 0.051(3) 0.012(3)
C4C 0.033(2) 0.032(2) 0.034(2) 0.0041(19) -0.0013(19) -0.007(2)
O4 0.073(3) 0.131(5) 0.104(4) 0.058(3) 0.038(3) 0.053(3)
S4 0.0493(8) 0.0695(10) 0.0451(7) 0.0014(7) 0.0188(6) 0.0106(7)
F4 0.099(3) 0.071(3) 0.125(4) 0.013(3) 0.033(3) 0.027(2)
C6C 0.025(2) 0.026(2) 0.026(2) 0.0009(16) 0.0054(17) -0.0018(17)
O6 0.101(4) 0.054(3) 0.145(5) 0.038(3) 0.064(4) 0.020(3)
F6 0.066(3) 0.078(3) 0.132(4) 0.028(3) 0.027(3) 0.029(2)
S7 0.0443(7) 0.0581(9) 0.0369(7) 0.0118(6) -0.0050(6) -0.0062(6)
C7C 0.084(5) 0.045(3) 0.055(3) 0.022(3) -0.027(3) -0.039(3)
S8 0.1004(14) 0.0409(9) 0.0763(11) 0.0023(8) 0.0265(10) -0.0113(9)
C8C 0.075(4) 0.036(3) 0.043(3) 0.016(2) -0.023(3) -0.026(3)
S9 0.0411(7) 0.0377(7) 0.0445(7) -0.0050(5) -0.0113(5) 0.0029(5)
C9C 0.036(3) 0.028(2) 0.035(2) 0.0025(18) -0.005(2) -0.010(2)
O10 0.076(3) 0.117(4) 0.051(2) -0.006(2) 0.017(2) 0.015(3)
F10 0.137(4) 0.108(4) 0.122(4) 0.060(3) 0.053(3) 0.064(3)
C10C 0.033(2) 0.027(2) 0.034(2) -0.0023(18) -0.0003(19) -0.0050(19)
O11 0.068(3) 0.088(3) 0.080(3) 0.008(3) 0.040(2) 0.013(3)
F11 0.125(4) 0.090(3) 0.141(4) 0.017(3) 0.088(3) 0.002(3)
C11C 0.050(3) 0.038(3) 0.046(3) 0.008(2) -0.013(2) -0.014(2)
C12C 0.056(3) 0.037(3) 0.055(3) 0.012(2) -0.008(3) -0.019(3)
O12 0.075(3) 0.058(3) 0.062(3) -0.009(2) -0.005(2) 0.016(2)
F12 0.129(4) 0.058(2) 0.106(3) -0.004(2) 0.055(3) 0.011(2)
C14C 0.034(2) 0.041(3) 0.031(2) 0.0035(19) 0.0009(19) 0.001(2)
C15C 0.038(3) 0.028(2) 0.029(2) -0.0004(17) -0.0031(19) -0.005(2)
C16C 0.033(2) 0.029(2) 0.040(2) -0.0100(19) -0.003(2) 0.001(2)
C17C 0.051(3) 0.030(3) 0.069(4) -0.011(2) -0.025(3) 0.003(2)
F18 0.076(3) 0.118(3) 0.071(2) -0.039(2) 0.0196(19) -0.016(2)
C18C 0.073(4) 0.027(3) 0.097(5) -0.017(3) -0.038(4) 0.002(3)
C19C 0.087(5) 0.034(3) 0.085(5) -0.023(3) -0.045(4) 0.012(3)
O19 0.078(3) 0.045(2) 0.0402(19) 0.0056(16) -0.0065(19) -0.003(2)
P1A 0.0362(7) 0.0373(7) 0.0280(6) 0.0019(5) 0.0017(5) -0.0047(5)
Pd1A 0.03149(18) 0.03048(18) 0.02241(15) -0.00380(13) 0.00318(13) -0.00336(14)
N1A 0.0279(19) 0.0259(19) 0.0257(17) 0.0002(14) -0.0004(14) -0.0010(15)
Pd1B 0.02462(17) 0.02699(17) 0.02492(16) -0.00186(12) -0.00005(12) 0.00019(13)
P1B 0.0245(6) 0.0423(7) 0.0402(6) -0.0130(5) 0.0042(5) -0.0024(5)
N1B 0.037(2) 0.035(2) 0.0208(17) -0.0036(15) 0.0028(15) -0.0026(17)
Pd1C 0.02580(17) 0.02524(17) 0.02130(15) -0.00007(12) 0.00238(12) -0.00046(13)
N1C 0.029(2) 0.028(2) 0.0323(19) 0.0013(15) 0.0013(15) -0.0015(16)
P1C 0.0302(6) 0.0317(6) 0.0264(5) -0.0038(4) 0.0000(5) 0.0003(5)
N1D 0.0266(19) 0.0272(19) 0.0265(17) 0.0024(14) 0.0011(14) 0.0040(15)
Pd1D 0.02771(17) 0.02502(17) 0.02683(16) 0.00330(13) 0.00604(13) 0.00228(13)
P1D 0.0283(6) 0.0261(6) 0.0287(5) 0.0010(4) 0.0069(4) 0.0001(5)
C20C 0.053(3) 0.041(3) 0.059(3) -0.016(3) -0.025(3) 0.011(3)
O20 0.069(3) 0.228(7) 0.046(2) 0.020(3) -0.005(2) 0.078(4)
O21 0.289(9) 0.078(4) 0.053(3) 0.014(2) -0.034(4) -0.101(5)
C21C 0.033(3) 0.033(3) 0.041(3) -0.010(2) -0.003(2) 0.006(2)
C22C 0.030(2) 0.029(2) 0.037(2) -0.0001(18) 0.0024(19) 0.0001(19)
O22 0.068(3) 0.042(2) 0.111(4) 0.007(2) 0.001(3) -0.010(2)
O23 0.087(4) 0.180(6) 0.100(4) 0.096(4) -0.042(3) -0.067(4)
F23 0.132(5) 0.070(3) 0.168(5) -0.023(3) -0.046(4) 0.006(3)
C23C 0.032(3) 0.044(3) 0.038(3) -0.001(2) -0.003(2) 0.001(2)
C24C 0.033(3) 0.064(4) 0.056(3) 0.003(3) -0.002(2) 0.004(3)
C25C 0.040(3) 0.070(4) 0.062(4) 0.004(3) 0.010(3) 0.012(3)
C26C 0.043(3) 0.057(3) 0.050(3) -0.003(3) 0.015(3) 0.006(3)
O26 0.040(2) 0.075(3) 0.101(3) -0.028(3) -0.008(2) 0.001(2)
C27C 0.038(3) 0.040(3) 0.036(2) 0.000(2) 0.006(2) 0.002(2)
O27 0.067(3) 0.039(2) 0.058(2) -0.0003(17) -0.018(2) 0.0033(19)
N2A 0.043(2) 0.036(2) 0.033(2) -0.0055(17) -0.0021(18) 0.0026(18)
C29C 0.062(4) 0.104(5) 0.033(3) -0.006(3) 0.003(3) 0.017(4)
F29 0.208(6) 0.079(3) 0.090(3) 0.027(3) -0.053(4) -0.002(4)
C28C 0.036(3) 0.067(4) 0.021(2) -0.009(2) 0.0013(19) -0.001(2)
O28 0.048(2) 0.0371(19) 0.046(2) -0.0033(15) -0.0105(16) -0.0030(16)
F28 0.169(5) 0.112(4) 0.055(2) -0.015(2) -0.045(3) -0.006(3)
C2A 0.062(4) 0.043(3) 0.032(2) -0.014(2) -0.009(2) 0.009(3)
C2B 0.035(3) 0.027(2) 0.039(2) -0.0006(19) 0.003(2) -0.0025(19)
N2B 0.038(2) 0.037(2) 0.035(2) -0.0046(16) 0.0061(17) 0.0009(18)
N2D 0.039(2) 0.029(2) 0.038(2) 0.0005(16) 0.0128(17) 0.0037(17)
C2D 0.040(3) 0.026(2) 0.034(2) 0.0024(18) 0.011(2) 0.008(2)
N2C 0.033(2) 0.030(2) 0.034(2) 0.0034(16) -0.0025(16) -0.0046(16)
C30C 0.074(5) 0.173(9) 0.032(3) -0.008(4) 0.015(3) 0.037(5)
F30 0.124(5) 0.198(6) 0.070(3) 0.000(3) 0.037(3) -0.030(4)
C31C 0.071(5) 0.162(9) 0.039(4) 0.016(4) 0.006(3) -0.002(5)
C33C 0.050(3) 0.057(3) 0.029(2) -0.001(2) -0.004(2) -0.012(3)
C32C 0.068(4) 0.095(5) 0.037(3) 0.017(3) -0.014(3) -0.030(4)
C35 0.066(5) 0.076(5) 0.108(6) 0.056(4) 0.039(4) 0.039(4)
C34 0.072(5) 0.074(5) 0.101(6) 0.004(4) 0.024(4) 0.024(4)
C37 0.072(5) 0.100(6) 0.063(4) 0.023(4) 0.035(4) 0.029(4)
N3B 0.044(2) 0.036(2) 0.041(2) -0.0115(17) 0.0156(18) -0.0078(19)
N3A 0.061(3) 0.040(2) 0.044(2) -0.0125(19) -0.013(2) 0.015(2)
N3D 0.046(2) 0.029(2) 0.042(2) 0.0113(17) 0.0188(18) 0.0083(18)
N3C 0.044(2) 0.028(2) 0.037(2) 0.0084(16) -0.0131(18) -0.0149(18)
C45 0.153(10) 0.097(7) 0.122(8) 0.049(6) -0.039(7) -0.035(6)
N45 0.139(8) 0.309(15) 0.080(6) -0.011(7) -0.036(5) -0.075(9)
C44 0.135(8) 0.067(5) 0.069(5) 0.003(4) -0.040(5) 0.004(5)
N4A 0.065(3) 0.043(3) 0.040(2) -0.0136(19) -0.014(2) 0.016(2)
C49 0.197(15) 0.099(9) 0.41(2) 0.104(12) -0.102(15) -0.070(9)
N49 0.081(5) 0.112(6) 0.080(4) -0.031(4) 0.013(3) -0.030(4)
C48 0.057(4) 0.052(4) 0.072(4) 0.008(3) 0.018(3) -0.003(3)
C47 0.070(4) 0.053(4) 0.083(4) -0.007(3) 0.024(4) -0.010(3)
N47 0.087(4) 0.067(4) 0.084(4) -0.007(3) 0.031(3) 0.012(3)
C46 0.114(8) 0.119(8) 0.099(7) -0.028(6) -0.002(6) -0.035(6)
C4A 0.042(3) 0.043(3) 0.038(3) -0.010(2) -0.008(2) 0.007(2)
C4B 0.034(2) 0.030(2) 0.030(2) -0.0041(18) 0.0004(19) 0.0018(19)
N4B 0.042(2) 0.0247(19) 0.039(2) -0.0075(16) 0.0112(18) -0.0029(17)
N4D 0.044(2) 0.028(2) 0.037(2) 0.0071(16) 0.0157(18) 0.0085(17)
C4D 0.042(3) 0.028(2) 0.033(2) 0.0035(18) 0.015(2) 0.001(2)
N4C 0.044(2) 0.027(2) 0.036(2) 0.0068(16) -0.0064(17) -0.0147(17)
C52 0.111(8) 0.138(10) 0.153(10) -0.005(8) 0.004(8) -0.019(7)
C51 0.279(16) 0.41(2) 0.048(5) 0.077(8) 0.071(7) 0.281(17)
N51 0.186(10) 0.086(6) 0.144(8) 0.032(5) 0.031(7) 0.001(6)
C50 0.080(6) 0.115(7) 0.076(5) 0.017(5) -0.004(4) -0.023(5)
C5A 0.041(3) 0.038(3) 0.031(2) -0.0070(19) -0.005(2) 0.002(2)
N5A 0.038(2) 0.033(2) 0.0268(18) -0.0069(15) 0.0038(16) -0.0034(17)
O5 0.080(3) 0.054(3) 0.097(3) 0.038(2) 0.039(3) 0.009(2)
F5 0.126(4) 0.105(3) 0.139(4) 0.073(3) 0.087(3) 0.069(3)
C5C 0.030(2) 0.027(2) 0.029(2) 0.0035(17) -0.0017(18) -0.0023(18)
N5D 0.031(2) 0.0271(19) 0.0254(17) 0.0011(14) 0.0022(15) 0.0032(15)
C5D 0.041(3) 0.026(2) 0.038(2) 0.0038(18) 0.017(2) 0.006(2)
N5C 0.0242(18) 0.0285(19) 0.0250(17) 0.0009(14) 0.0014(14) -0.0050(15)
C5B 0.027(2) 0.029(2) 0.032(2) -0.0017(18) 0.0042(18) -0.0005(18)
N5B 0.0293(19) 0.0238(18) 0.0236(17) 0.0012(14) -0.0013(14) 0.0022(15)
C6B 0.028(2) 0.024(2) 0.027(2) 0.0020(16) -0.0039(17) 0.0033(18)
N6B 0.0269(19) 0.0260(19) 0.0288(18) 0.0001(14) 0.0036(14) -0.0019(15)
C6A 0.039(3) 0.034(2) 0.026(2) -0.0082(18) 0.0052(19) -0.002(2)
N6A 0.047(2) 0.031(2) 0.0302(19) -0.0062(16) -0.0090(17) -0.0021(18)
N6D 0.036(2) 0.030(2) 0.037(2) 0.0107(16) 0.0172(17) 0.0101(17)
C6D 0.035(2) 0.026(2) 0.028(2) 0.0039(17) 0.0064(18) 0.0031(19)
N6C 0.036(2) 0.028(2) 0.0274(18) 0.0032(15) -0.0074(15) -0.0093(16)
C7B 0.057(3) 0.041(3) 0.053(3) -0.019(2) 0.020(3) -0.007(3)
N7B 0.0259(18) 0.028(2) 0.0270(17) -0.0031(14) 0.0019(14) 0.0020(15)
C7A 0.121(6) 0.057(4) 0.064(4) -0.032(3) -0.042(4) 0.046(4)
N7A 0.034(2) 0.031(2) 0.0310(19) -0.0022(15) 0.0026(16) -0.0077(17)
N7D 0.0281(19) 0.035(2) 0.0307(19) 0.0070(15) 0.0102(15) 0.0019(16)
C7D 0.063(4) 0.035(3) 0.067(4) 0.024(3) 0.035(3) 0.016(3)
N7C 0.0254(18) 0.0285(19) 0.0261(17) -0.0002(14) -0.0009(14) -0.0027(15)
C8A 0.066(4) 0.034(3) 0.043(3) -0.014(2) -0.019(3) 0.002(3)
C80 0.147(9) 0.165(9) 0.074(5) 0.042(6) 0.049(5) 0.094(8)
C9A 0.035(3) 0.031(2) 0.037(2) -0.0034(19) 0.001(2) 0.006(2)
C8D 0.042(3) 0.048(3) 0.052(3) 0.017(2) 0.021(2) 0.019(2)
C8B 0.035(3) 0.030(2) 0.037(2) -0.0024(18) 0.004(2) -0.008(2)
C10A 0.030(2) 0.031(2) 0.033(2) 0.0042(18) -0.0005(19) -0.0015(19)
C9D 0.032(2) 0.035(2) 0.030(2) 0.0059(18) 0.0064(18) 0.001(2)
C9B 0.040(3) 0.037(3) 0.031(2) -0.0097(19) 0.006(2) -0.003(2)
C11A 0.045(3) 0.037(3) 0.047(3) 0.002(2) -0.007(2) 0.013(2)
C10D 0.032(2) 0.031(2) 0.027(2) 0.0038(18) 0.0017(18) 0.0012(19)
C10B 0.037(3) 0.036(3) 0.026(2) -0.0005(18) -0.0011(18) 0.001(2)
C12A 0.061(4) 0.036(3) 0.049(3) -0.009(2) -0.010(3) 0.019(3)
C11D 0.044(3) 0.027(2) 0.044(3) 0.010(2) 0.010(2) 0.002(2)
C11B 0.053(3) 0.038(3) 0.030(2) -0.002(2) 0.006(2) 0.006(2)
C13A 0.060(3) 0.029(3) 0.042(3) -0.006(2) -0.001(2) 0.005(2)
C12D 0.053(3) 0.026(3) 0.061(3) 0.008(2) 0.005(3) 0.005(2)
C12B 0.054(3) 0.031(3) 0.036(2) -0.004(2) -0.003(2) 0.002(2)
C14A 0.033(2) 0.033(2) 0.035(2) 0.0017(19) -0.0002(19) 0.002(2)
C13D 0.032(3) 0.037(3) 0.055(3) 0.002(2) 0.005(2) 0.010(2)
C13B 0.039(3) 0.036(3) 0.036(2) 0.004(2) -0.003(2) -0.002(2)
C15A 0.042(3) 0.033(3) 0.036(2) -0.003(2) 0.004(2) -0.001(2)
C14D 0.032(2) 0.034(3) 0.032(2) -0.0006(18) 0.0040(19) 0.005(2)
C14B 0.036(3) 0.036(3) 0.029(2) 0.0017(18) 0.0003(19) -0.001(2)
C16A 0.039(3) 0.035(3) 0.043(3) 0.004(2) 0.005(2) -0.003(2)
C15D 0.034(3) 0.033(3) 0.037(2) 0.0064(19) 0.011(2) 0.008(2)
C15B 0.032(2) 0.028(2) 0.028(2) -0.0035(17) -0.0037(18) 0.0014(18)
C17A 0.055(3) 0.038(3) 0.061(3) -0.004(2) 0.004(3) 0.005(3)
C16D 0.037(3) 0.028(2) 0.032(2) 0.0041(18) 0.0054(19) 0.0028(19)
C16B 0.039(3) 0.038(3) 0.027(2) -0.0083(19) -0.0138(19) 0.014(2)
C18A 0.065(4) 0.038(3) 0.088(5) 0.008(3) 0.006(4) 0.008(3)
C17D 0.041(3) 0.032(2) 0.038(2) 0.002(2) 0.010(2) 0.004(2)
C17B 0.053(3) 0.037(3) 0.034(2) -0.010(2) -0.012(2) 0.012(2)
C19A 0.086(5) 0.056(4) 0.077(5) 0.021(3) -0.003(4) 0.025(4)
C18D 0.057(3) 0.028(3) 0.039(3) 0.0010(19) 0.013(2) -0.002(2)
C18B 0.079(4) 0.041(3) 0.038(3) -0.013(2) -0.013(3) 0.027(3)
C20A 0.071(4) 0.058(4) 0.053(3) 0.009(3) -0.006(3) 0.014(3)
C19D 0.051(3) 0.028(2) 0.040(3) 0.0013(19) 0.015(2) -0.011(2)
C19B 0.076(4) 0.068(4) 0.043(3) -0.005(3) 0.005(3) 0.043(3)
C21A 0.043(3) 0.036(3) 0.041(3) 0.004(2) 0.006(2) -0.001(2)
C20D 0.045(3) 0.030(2) 0.033(2) -0.0025(19) 0.012(2) -0.007(2)
C20B 0.057(3) 0.059(4) 0.037(3) -0.006(2) 0.003(2) 0.029(3)
C22A 0.032(2) 0.046(3) 0.034(2) -0.001(2) 0.000(2) -0.003(2)
C21D 0.035(2) 0.025(2) 0.028(2) -0.0017(17) 0.0077(18) -0.0018(19)
C21B 0.038(3) 0.041(3) 0.028(2) -0.0058(19) -0.0036(19) 0.014(2)
C23A 0.044(3) 0.045(3) 0.035(2) -0.002(2) 0.007(2) -0.004(2)
C22D 0.035(2) 0.027(2) 0.031(2) 0.0042(17) 0.0047(19) 0.0039(19)
C22B 0.056(3) 0.037(3) 0.033(2) -0.005(2) 0.018(2) -0.020(2)
C24A 0.041(3) 0.059(3) 0.044(3) -0.006(2) 0.009(2) -0.012(3)
C23D 0.038(3) 0.039(3) 0.039(3) 0.011(2) 0.003(2) -0.001(2)
C23B 0.060(4) 0.040(3) 0.033(2) 0.007(2) 0.002(2) -0.017(3)
C25A 0.040(3) 0.082(4) 0.049(3) -0.007(3) 0.005(3) -0.019(3)
C24D 0.054(3) 0.061(4) 0.041(3) 0.007(3) -0.008(3) -0.011(3)
C24B 0.110(6) 0.057(4) 0.044(3) 0.012(3) -0.006(3) -0.019(4)
C26A 0.045(3) 0.092(5) 0.044(3) -0.001(3) -0.006(3) -0.007(3)
C25D 0.066(4) 0.068(4) 0.030(3) -0.005(2) -0.007(3) -0.007(3)
C25B 0.217(12) 0.060(5) 0.036(4) 0.005(3) 0.029(5) -0.029(6)
C27A 0.040(3) 0.073(4) 0.043(3) 0.006(3) -0.001(2) -0.012(3)
C26D 0.057(3) 0.052(3) 0.030(2) -0.003(2) 0.011(2) -0.003(3)
C26B 0.198(10) 0.045(4) 0.056(4) 0.001(3) 0.076(6) -0.017(5)
C28A 0.040(3) 0.047(3) 0.032(2) 0.003(2) 0.001(2) -0.007(2)
C27D 0.045(3) 0.032(3) 0.036(2) 0.0024(19) 0.013(2) -0.001(2)
C27B 0.109(6) 0.040(3) 0.064(4) -0.003(3) 0.055(4) -0.013(3)
C29A 0.066(4) 0.055(3) 0.046(3) -0.004(3) 0.016(3) -0.018(3)
C28D 0.027(2) 0.034(2) 0.039(2) 0.0043(19) 0.0054(19) -0.0013(19)
C30A 0.086(5) 0.057(4) 0.063(4) 0.006(3) 0.027(3) -0.030(3)
C29D 0.035(3) 0.035(3) 0.055(3) 0.002(2) 0.013(2) -0.001(2)
C31A 0.079(4) 0.074(4) 0.042(3) -0.004(3) 0.025(3) -0.024(4)
C30D 0.037(3) 0.049(3) 0.085(4) 0.001(3) 0.016(3) 0.008(3)
C32A 0.056(4) 0.064(4) 0.037(3) -0.006(2) 0.009(2) -0.013(3)
C31D 0.036(3) 0.070(4) 0.076(4) 0.003(3) -0.004(3) 0.002(3)
C33A 0.043(3) 0.049(3) 0.035(2) -0.003(2) 0.003(2) -0.011(2)
C32D 0.039(3) 0.073(4) 0.065(4) -0.007(3) -0.005(3) -0.009(3)
C33D 0.036(3) 0.052(3) 0.047(3) -0.003(2) 0.005(2) -0.003(2)
F25 0.088(6) 0.070(5) 0.124(7) 0.003(4) -0.059(5) 0.002(4)
F24 0.115(6) 0.078(5) 0.084(5) -0.012(4) -0.027(4) 0.011(4)
O24 0.112(7) 0.072(5) 0.058(5) -0.019(4) -0.008(5) -0.009(5)
C41 0.042(4) 0.052(8) 0.067(5) -0.016(5) -0.008(4) 0.019(6)
F20 0.031(7) 0.098(11) 0.079(8) -0.026(8) 0.025(6) -0.031(6)
C42 0.063(5) 0.080(6) 0.032(4) -0.013(4) -0.011(3) -0.044(5)
F19 0.076(3) 0.118(3) 0.071(2) -0.039(2) 0.0196(19) -0.016(2)
C28B 0.026(6) 0.051(9) 0.044(8) -0.016(5) 0.014(5) -0.005(6)
C29B 0.024(5) 0.095(11) 0.044(7) -0.018(6) -0.002(5) 0.009(6)
C33B 0.030(6) 0.050(7) 0.074(8) -0.033(6) 0.018(6) -0.008(6)
C30B 0.035(6) 0.111(11) 0.082(10) -0.041(7) -0.010(6) 0.005(7)
C31B 0.025(8) 0.104(11) 0.109(11) -0.066(8) -0.003(7) -0.004(7)
C32B 0.022(7) 0.089(10) 0.113(10) -0.045(7) 0.029(7) -0.019(7)
S3 0.052(3) 0.042(3) 0.034(3) -0.007(2) 0.009(2) 0.020(3)
O7 0.046(5) 0.210(13) 0.020(3) -0.042(5) 0.006(3) -0.017(6)
O8 0.076(7) 0.088(8) 0.045(6) 0.015(5) 0.029(5) 0.031(6)
O9 0.046(5) 0.210(13) 0.020(3) -0.042(5) 0.006(3) -0.017(6)
C74 0.18(3) 0.050(10) 0.040(10) -0.019(8) 0.030(13) 0.005(14)
F40 0.122(7) 0.152(8) 0.102(5) -0.071(5) 0.027(4) 0.004(5)
F41 0.122(7) 0.152(8) 0.102(5) -0.071(5) 0.027(4) 0.004(5)
F42 0.122(7) 0.152(8) 0.102(5) -0.071(5) 0.027(4) 0.004(5)
F22 0.119(8) 0.085(6) 0.071(5) 0.007(4) 0.015(5) -0.045(6)
F21 0.041(5) 0.260(17) 0.098(6) -0.005(9) 0.005(4) 0.044(7)
F27 0.095(8) 0.117(9) 0.090(7) 0.081(7) -0.007(6) -0.017(7)
F26 0.113(9) 0.050(5) 0.110(9) 0.016(5) -0.080(8) -0.019(6)
O25 0.064(7) 0.049(6) 0.094(8) -0.042(6) -0.009(6) 0.008(5)
C43 0.063(5) 0.080(6) 0.032(4) -0.013(4) -0.011(3) -0.044(5)
C40 0.042(4) 0.052(8) 0.067(5) -0.016(5) -0.008(4) 0.019(6)
C68B 0.023(5) 0.042(7) 0.074(9) -0.014(5) 0.010(5) -0.007(4)
C69B 0.033(7) 0.101(10) 0.169(12) -0.056(8) 0.016(7) -0.014(8)
C70B 0.045(6) 0.043(6) 0.105(9) -0.017(6) 0.032(6) -0.014(5)
C71B 0.045(6) 0.069(8) 0.169(12) -0.024(7) 0.045(7) -0.017(6)
C72B 0.036(6) 0.077(9) 0.094(9) -0.023(6) -0.004(6) 0.000(6)
C73B 0.040(7) 0.099(11) 0.134(11) -0.047(8) -0.020(8) 0.004(8)
S40 0.051(4) 0.099(7) 0.048(3) -0.026(5) 0.021(3) -0.012(5)
O41 0.100(7) 0.156(9) 0.120(6) 0.020(6) 0.081(5) 0.014(6)
O42 0.136(12) 0.129(11) 0.154(13) -0.018(10) -0.011(10) 0.053(9)
O40 0.100(7) 0.156(9) 0.120(6) 0.020(6) 0.081(5) 0.014(6)
C86 0.034(6) 0.154(14) 0.049(6) 0.008(8) 0.013(5) 0.004(7)
F9 0.078(4) 0.166(6) 0.047(3) 0.012(3) 0.016(2) 0.046(4)
F7 0.078(4) 0.166(6) 0.047(3) 0.012(3) 0.016(2) 0.046(4)
F8 0.053(5) 0.202(13) 0.070(7) -0.055(9) -0.004(5) -0.005(7)

loop_
_atom_type_symbol
_atom_type_description
_atom_type_scat_dispersion_real
_atom_type_scat_dispersion_imag
_atom_type_scat_source
C C 0.0033 0.0016 'International Tables Vol C Tables 4.2.6.8 and 6.1.1.4'
H H 0.0000 0.0000 'International Tables Vol C Tables 4.2.6.8 and 6.1.1.4'
N N 0.0061 0.0033 'International Tables Vol C Tables 4.2.6.8 and 6.1.1.4'
O O 0.0106 0.0060 'International Tables Vol C Tables 4.2.6.8 and 6.1.1.4'
F F 0.0171 0.0103 'International Tables Vol C Tables 4.2.6.8 and 6.1.1.4'
P P 0.1023 0.0942 'International Tables Vol C Tables 4.2.6.8 and 6.1.1.4'
S S 0.1246 0.1234 'International Tables Vol C Tables 4.2.6.8 and 6.1.1.4'
Cu Cu 0.3201 1.2651 'International Tables Vol C Tables 4.2.6.8 and 6.1.1.4'
Pd Pd -0.9988 1.0072 'International Tables Vol C Tables 4.2.6.8 and 6.1.1.4'
Cl Cl 0.1484 0.1585 'International Tables Vol C Tables 4.2.6.8 and 6.1.1.4'

loop_
_geom_angle_atom_site_label_1
_geom_angle_atom_site_label_2
_geom_angle_atom_site_label_3
_geom_angle
_geom_angle_site_symmetry_1
_geom_angle_site_symmetry_3
_geom_angle_publ_flag
C14C C13C C12C 119.4(4) . . ?
O3 S1 O2 116.2(3) . . ?
O3 S1 O1 114.4(3) . . ?
O2 S1 O1 113.4(3) . . ?
O3 S1 C34 103.7(3) . . ?
O2 S1 C34 104.0(3) . . ?
O1 S1 C34 103.1(3) . . ?
O4 S2 O6 112.9(3) . . ?
O4 S2 O5 117.0(3) . . ?
O6 S2 O5 113.7(3) . . ?
O4 S2 C35 104.8(4) . . ?
O6 S2 C35 103.5(4) . . ?
O5 S2 C35 102.9(3) . . ?
N4C C2C N5C 127.1(4) . . ?
N4C C4C N3C 115.6(4) . . ?
N4C C4C C5C 122.8(4) . . ?
N3C C4C C5C 121.6(4) . . ?
O11 S4 O10 115.7(3) . . ?
O11 S4 O12 112.4(3) . . ?
O10 S4 O12 115.4(3) . . ?
O11 S4 C37 101.7(3) . . ?
O10 S4 C37 104.6(3) . . ?
O12 S4 C37 105.1(3) . . ?
N5C C6C N6C 115.7(4) . . ?
N5C C6C C5C 120.1(4) . . ?
N6C C6C C5C 124.2(4) . . ?
O21 S7 O20 115.6(5) . . ?
O21 S7 O19 115.5(3) . . ?
O20 S7 O19 114.3(3) . . ?
O21 S7 C41 92.7(6) . . ?
O20 S7 C41 109.2(5) . . ?
O19 S7 C41 107.0(5) . . ?
O21 S7 C40 109.6(5) . . ?
O20 S7 C40 94.2(4) . . ?
O19 S7 C40 104.9(4) . . ?
O23 S8 O25 95.4(6) . . ?
O23 S8 O22 122.0(3) . . ?
O25 S8 O22 104.5(5) . . ?
O23 S8 C43 122.2(6) . . ?
O25 S8 C43 111.8(7) . . ?
O22 S8 C43 99.8(5) . . ?
O23 S8 O24 119.7(4) . . ?
O22 S8 O24 116.7(4) . . ?
O23 S8 C42 79.0(5) . . ?
O22 S8 C42 107.8(4) . . ?
O24 S8 C42 95.9(5) . . ?
O27 S9 O26 113.1(3) . . ?
O27 S9 O28 115.0(2) . . ?
O26 S9 O28 115.2(2) . . ?
O27 S9 C44 104.2(3) . . ?
O26 S9 C44 104.3(4) . . ?
O28 S9 C44 103.0(3) . . ?
N2C C9C C10C 118.5(4) . . ?
N1C C10C C11C 120.6(4) . . ?
N1C C10C C9C 116.0(4) . . ?
C11C C10C C9C 123.5(4) . . ?
C10C C11C C12C 119.9(5) . . ?
C13C C12C C11C 119.0(5) . . ?
N1C C14C C13C 121.7(4) . . ?
N7C C15C C16C 129.1(4) . . ?
C17C C16C C21C 118.7(4) . . ?
C17C C16C C15C 114.2(4) . . ?
C21C C16C C15C 127.1(4) . . ?
C18C C17C C16C 121.3(5) . . ?
C17C C18C C19C 119.8(5) . . ?
C20C C19C C18C 120.1(5) . . ?
C21A P1A C22A 105.1(2) . . ?
C21A P1A C28A 105.2(2) . . ?
C22A P1A C28A 106.6(2) . . ?
C21A P1A Pd1A 111.74(16) . . ?
C22A P1A Pd1A 115.21(16) . . ?
C28A P1A Pd1A 112.19(17) . . ?
N7A Pd1A N1B 171.61(14) . . ?
N7A Pd1A N5A 80.55(15) . . ?
N1B Pd1A N5A 92.47(14) . . ?
N7A Pd1A P1A 94.98(11) . . ?
N1B Pd1A P1A 92.34(11) . . ?
N5A Pd1A P1A 173.48(11) . . ?
C14A N1A C10A 118.3(4) . . ?
C14A N1A Pd1D 117.0(3) . . ?
C10A N1A Pd1D 124.7(3) . . ?
N7B Pd1B N1C 174.66(14) . . ?
N7B Pd1B N5B 79.79(13) . . ?
N1C Pd1B N5B 95.58(14) . . ?
N7B Pd1B P1B 95.13(10) . . ?
N1C Pd1B P1B 89.26(11) . . ?
N5B Pd1B P1B 173.17(10) . . ?
C21B P1B C22B 108.1(2) . . ?
C21B P1B C28B 95.9(5) . . ?
C22B P1B C28B 120.0(5) . . ?
C21B P1B C68B 111.6(5) . . ?
C22B P1B C68B 100.6(4) . . ?
C21B P1B Pd1B 110.30(16) . . ?
C22B P1B Pd1B 114.29(18) . . ?
C28B P1B Pd1B 106.6(5) . . ?
C68B P1B Pd1B 111.6(5) . . ?
C14B N1B C10B 119.2(4) . . ?
C14B N1B Pd1A 117.3(3) . . ?
C10B N1B Pd1A 123.2(3) . . ?
N7C Pd1C N1D 171.88(13) . . ?
N7C Pd1C N5C 80.56(13) . . ?
N1D Pd1C N5C 93.58(14) . . ?
N7C Pd1C P1C 95.58(10) . . ?
N1D Pd1C P1C 90.43(10) . . ?
N5C Pd1C P1C 175.76(10) . . ?
C14C N1C C10C 119.3(4) . . ?
C14C N1C Pd1B 120.7(3) . . ?
C10C N1C Pd1B 120.0(3) . . ?
C22C P1C C21C 104.6(2) . . ?
C22C P1C C28C 108.4(2) . . ?
C21C P1C C28C 108.2(2) . . ?
C22C P1C Pd1C 113.54(15) . . ?
C21C P1C Pd1C 111.30(16) . . ?
C28C P1C Pd1C 110.62(17) . . ?
C10D N1D C14D 119.4(4) . . ?
C10D N1D Pd1C 124.1(3) . . ?
C14D N1D Pd1C 116.5(3) . . ?
N7D Pd1D N1A 174.73(14) . . ?
N7D Pd1D N5D 80.11(14) . . ?
N1A Pd1D N5D 95.23(14) . . ?
N7D Pd1D P1D 94.90(10) . . ?
N1A Pd1D P1D 89.86(10) . . ?
N5D Pd1D P1D 174.43(10) . . ?
C21D P1D C28D 107.8(2) . . ?
C21D P1D C22D 104.3(2) . . ?
C28D P1D C22D 108.7(2) . . ?
C21D P1D Pd1D 110.94(14) . . ?
C28D P1D Pd1D 110.15(15) . . ?
C22D P1D Pd1D 114.62(15) . . ?
C19C C20C C21C 121.0(5) . . ?
C20C C21C C16C 119.0(5) . . ?
C20C C21C P1C 117.4(4) . . ?
C16C C21C P1C 123.3(3) . . ?
C27C C22C C23C 119.4(4) . . ?
C27C C22C P1C 118.3(4) . . ?
C23C C22C P1C 122.1(3) . . ?
C24C C23C C22C 120.1(5) . . ?
C25C C24C C23C 119.6(5) . . ?
C26C C25C C24C 121.4(5) . . ?
C25C C26C C27C 119.2(5) . . ?
C22C C27C C26C 120.4(5) . . ?
C9A N2A N3A 118.9(4) . . ?
C28C C29C C30C 118.7(7) . . ?
C33C C28C C29C 119.6(5) . . ?
C33C C28C P1C 120.9(4) . . ?
C29C C28C P1C 118.8(4) . . ?
N4A C2A N5A 128.4(4) . . ?
N4B C2B N5B 127.2(4) . . ?
C9B N2B N3B 119.7(4) . . ?
C9D N2D N3D 119.1(4) . . ?
N4D C2D N5D 126.7(4) . . ?
C9C N2C N3C 118.6(4) . . ?
C31C C30C C29C 120.7(7) . . ?
C32C C31C C30C 120.5(6) . . ?
C32C C33C C28C 120.6(6) . . ?
C31C C32C C33C 119.9(7) . . ?
F6 C35 F5 107.5(6) . . ?
F6 C35 F4 106.0(5) . . ?
F5 C35 F4 106.5(7) . . ?
F6 C35 S2 113.0(6) . . ?
F5 C35 S2 112.9(4) . . ?
F4 C35 S2 110.4(5) . . ?
F2 C34 F1 109.3(7) . . ?
F2 C34 F3 106.8(7) . . ?
F1 C34 F3 107.0(6) . . ?
F2 C34 S1 112.7(5) . . ?
F1 C34 S1 111.6(6) . . ?
F3 C34 S1 109.3(5) . . ?
F10 C37 F12 105.7(6) . . ?
F10 C37 F11 106.9(6) . . ?
F12 C37 F11 105.2(7) . . ?
F10 C37 S4 112.7(6) . . ?
F12 C37 S4 113.2(4) . . ?
F11 C37 S4 112.5(5) . . ?
N2B N3B C4B 115.5(4) . . ?
N2B N3B C7B 121.7(4) . . ?
C4B N3B C7B 122.8(4) . . ?
N2A N3A C4A 115.7(4) . . ?
N2A N3A C7A 121.2(4) . . ?
C4A N3A C7A 123.1(4) . . ?
N2D N3D C4D 115.5(4) . . ?
N2D N3D C7D 121.4(4) . . ?
C4D N3D C7D 122.7(4) . . ?
N2C N3C C4C 115.5(3) . . ?
N2C N3C C7C 121.4(4) . . ?
C4C N3C C7C 123.0(4) . . ?
F30 C44 F28 109.5(8) . . ?
F30 C44 F29 109.2(8) . . ?
F28 C44 F29 106.7(6) . . ?
F30 C44 S9 112.8(6) . . ?
F28 C44 S9 109.9(6) . . ?
F29 C44 S9 108.5(6) . . ?
C2A N4A C4A 115.4(4) . . ?
N47 C48 C47 177.1(8) . . ?
N45 C46 C45 171.8(14) . . ?
N4A C4A N3A 114.8(4) . . ?
N4A C4A C5A 122.4(4) . . ?
N3A C4A C5A 122.8(4) . . ?
N4B C4B N3B 115.8(4) . . ?
N4B C4B C5B 122.7(4) . . ?
N3B C4B C5B 121.4(4) . . ?
C2B N4B C4B 115.6(4) . . ?
C2D N4D C4D 115.9(4) . . ?
N4D C4D N3D 115.4(4) . . ?
N4D C4D C5D 122.9(4) . . ?
N3D C4D C5D 121.6(4) . . ?
C2C N4C C4C 115.6(4) . . ?
N51 C52 C51 161.3(12) . . ?
N49 C50 C49 176.1(13) . . ?
C4A C5A C6A 117.3(4) . . ?
C2A N5A C6A 116.4(4) . . ?
C2A N5A Pd1A 130.4(3) . . ?
C6A N5A Pd1A 113.1(3) . . ?
C6C C5C C4C 117.1(4) . . ?
C2D N5D C6D 117.1(4) . . ?
C2D N5D Pd1D 129.7(3) . . ?
C6D N5D Pd1D 113.2(3) . . ?
C6D C5D C4D 116.7(4) . . ?
C2C N5C C6C 117.3(4) . . ?
C2C N5C Pd1C 129.5(3) . . ?
C6C N5C Pd1C 112.8(3) . . ?
C6B C5B C4B 116.0(4) . . ?
C2B N5B C6B 116.7(4) . . ?
C2B N5B Pd1B 130.5(3) . . ?
C6B N5B Pd1B 112.8(3) . . ?
N5B C6B N6B 116.0(4) . . ?
N5B C6B C5B 121.7(4) . . ?
N6B C6B C5B 122.3(4) . . ?
C6B N6B N7B 114.8(3) . . ?
C6B N6B C8B 121.6(3) . . ?
N7B N6B C8B 120.6(3) . . ?
N6A C6A N5A 116.2(4) . . ?
N6A C6A C5A 123.7(4) . . ?
N5A C6A C5A 120.1(4) . . ?
C6A N6A N7A 117.7(3) . . ?
C6A N6A C8A 122.7(4) . . ?
N7A N6A C8A 119.6(4) . . ?
C6D N6D N7D 117.0(3) . . ?
C6D N6D C8D 122.2(4) . . ?
N7D N6D C8D 120.7(3) . . ?
N5D C6D N6D 115.9(4) . . ?
N5D C6D C5D 120.5(4) . . ?
N6D C6D C5D 123.7(4) . . ?
C6C N6C N7C 117.7(3) . . ?
C6C N6C C8C 122.1(3) . . ?
N7C N6C C8C 120.1(3) . . ?
C15B N7B N6B 117.9(4) . . ?
C15B N7B Pd1B 130.8(3) . . ?
N6B N7B Pd1B 111.0(2) . . ?
C15A N7A N6A 116.5(4) . . ?
C15A N7A Pd1A 131.3(3) . . ?
N6A N7A Pd1A 112.1(3) . . ?
C15D N7D N6D 117.3(4) . . ?
C15D N7D Pd1D 130.5(3) . . ?
N6D N7D Pd1D 112.1(3) . . ?
C15C N7C N6C 117.7(3) . . ?
C15C N7C Pd1C 130.8(3) . . ?
N6C N7C Pd1C 111.4(2) . . ?
Cl1 C80 Cl2 122.8(8) . . ?
N2A C9A C10A 117.1(4) . . ?
N1A C10A C11A 120.9(4) . . ?
N1A C10A C9A 117.4(4) . . ?
C11A C10A C9A 121.7(4) . . ?
N2D C9D C10D 118.0(4) . . ?
N2B C9B C10B 117.6(4) . . ?
C12A C11A C10A 120.3(5) . . ?
N1D C10D C11D 119.8(4) . . ?
N1D C10D C9D 117.9(4) . . ?
C11D C10D C9D 122.2(4) . . ?
N1B C10B C11B 119.7(4) . . ?
N1B C10B C9B 117.4(4) . . ?
C11B C10B C9B 122.8(4) . . ?
C11A C12A C13A 119.0(5) . . ?
C12D C11D C10D 120.0(4) . . ?
C12B C11B C10B 120.4(4) . . ?
C12A C13A C14A 118.7(4) . . ?
C11D C12D C13D 119.6(4) . . ?
C11B C12B C13B 119.2(4) . . ?
N1A C14A C13A 122.8(4) . . ?
C14D C13D C12D 119.1(4) . . ?
C14B C13B C12B 118.9(5) . . ?
N7A C15A C16A 129.1(4) . . ?
N1D C14D C13D 122.0(4) . . ?
N1B C14B C13B 122.4(4) . . ?
C21A C16A C17A 118.1(5) . . ?
C21A C16A C15A 128.1(5) . . ?
C17A C16A C15A 113.8(4) . . ?
N7D C15D C16D 129.0(4) . . ?
N7B C15B C16B 127.4(4) . . ?
C18A C17A C16A 121.6(5) . . ?
C17D C16D C21D 118.4(4) . . ?
C17D C16D C15D 113.9(4) . . ?
C21D C16D C15D 127.5(4) . . ?
C17B C16B C21B 118.3(4) . . ?
C17B C16B C15B 114.1(5) . . ?
C21B C16B C15B 127.6(4) . . ?
C19A C18A C17A 120.3(6) . . ?
C18D C17D C16D 121.6(4) . . ?
C18B C17B C16B 121.8(5) . . ?
C18A C19A C20A 119.0(6) . . ?
C19D C18D C17D 119.7(4) . . ?
C17B C18B C19B 118.7(5) . . ?
C21A C20A C19A 121.8(6) . . ?
C18D C19D C20D 120.5(4) . . ?
C20B C19B C18B 120.9(5) . . ?
C20A C21A C16A 119.2(5) . . ?
C20A C21A P1A 117.1(4) . . ?
C16A C21A P1A 123.6(4) . . ?
C19D C20D C21D 120.8(4) . . ?
C19B C20B C21B 121.4(6) . . ?
C27A C22A C23A 118.9(5) . . ?
C27A C22A P1A 122.5(4) . . ?
C23A C22A P1A 118.5(4) . . ?
C20D C21D C16D 119.0(4) . . ?
C20D C21D P1D 118.7(3) . . ?
C16D C21D P1D 122.1(3) . . ?
C20B C21B C16B 118.8(5) . . ?
C20B C21B P1B 117.2(4) . . ?
C16B C21B P1B 123.9(3) . . ?
C24A C23A C22A 120.3(5) . . ?
C27D C22D C23D 119.5(4) . . ?
C27D C22D P1D 120.9(4) . . ?
C23D C22D P1D 119.5(3) . . ?
C23B C22B C27B 120.6(5) . . ?
C23B C22B P1B 119.0(4) . . ?
C27B C22B P1B 120.4(5) . . ?
C25A C24A C23A 120.7(5) . . ?
C24D C23D C22D 119.2(5) . . ?
C22B C23B C24B 120.2(6) . . ?
C24A C25A C26A 119.8(5) . . ?
C25D C24D C23D 120.6(5) . . ?
C25B C24B C23B 120.2(8) . . ?
C25A C26A C27A 120.4(5) . . ?
C24D C25D C26D 120.8(5) . . ?
C24B C25B C26B 120.1(7) . . ?
C26A C27A C22A 119.8(5) . . ?
C25D C26D C27D 120.1(5) . . ?
C25B C26B C27B 121.7(6) . . ?
C33A C28A C29A 120.0(5) . . ?
C33A C28A P1A 120.4(4) . . ?
C29A C28A P1A 119.5(4) . . ?
C26D C27D C22D 119.7(5) . . ?
C26B C27B C22B 117.2(7) . . ?
C30A C29A C28A 119.1(5) . . ?
C29D C28D C33D 119.5(5) . . ?
C29D C28D P1D 120.9(4) . . ?
C33D C28D P1D 118.7(4) . . ?
C31A C30A C29A 121.1(5) . . ?
C28D C29D C30D 119.4(5) . . ?
C32A C31A C30A 119.4(5) . . ?
C31D C30D C29D 120.3(5) . . ?
C31A C32A C33A 120.7(5) . . ?
C32D C31D C30D 120.7(6) . . ?
C32A C33A C28A 119.7(5) . . ?
C31D C32D C33D 119.5(6) . . ?
C32D C33D C28D 120.5(5) . . ?
F20 C41 F19 106.8(13) . . ?
F20 C41 F18 102.4(11) . . ?
F19 C41 F18 125.4(12) . . ?
F20 C41 S7 108.2(9) . . ?
F19 C41 S7 102.9(9) . . ?
F18 C41 S7 110.4(8) . . ?
F24 C42 F25 107.0(9) . . ?
F24 C42 F23 87.5(7) . . ?
F25 C42 F23 91.5(7) . . ?
F24 C42 S8 118.2(7) . . ?
F25 C42 S8 128.0(7) . . ?
F23 C42 S8 113.7(6) . . ?
C33B C28B C29B 119.6(14) . . ?
C33B C28B P1B 116.4(10) . . ?
C29B C28B P1B 123.3(9) . . ?
C30B C29B C28B 122.0(15) . . ?
C28B C33B C32B 118.4(15) . . ?
C29B C30B C31B 118.2(16) . . ?
C32B C31B C30B 119.1(15) . . ?
C31B C32B C33B 122.7(16) . . ?
O8 S3 O9 143.2(15) . . ?
O8 S3 O7 108.5(13) . . ?
O9 S3 O7 93.2(12) . . ?
O8 S3 C74 88.3(11) . . ?
O9 S3 C74 94.4(11) . . ?
O7 S3 C74 139.2(11) . . ?
F41 C74 F42 108(2) . . ?
F41 C74 F40 116.9(15) . . ?
F42 C74 F40 113.8(15) . . ?
F41 C74 S3 112.7(13) . . ?
F42 C74 S3 107.4(15) . . ?
F40 C74 S3 97.4(14) . . ?
F27 C43 F26 114.1(12) . . ?
F27 C43 F23 92.3(12) . . ?
F26 C43 F23 98.9(13) . . ?
F27 C43 S8 120.9(13) . . ?
F26 C43 S8 107.8(10) . . ?
F23 C43 S8 120.6(9) . . ?
F22 C40 F21 106.6(11) . . ?
F22 C40 F18 109.4(8) . . ?
F21 C40 F18 102.5(8) . . ?
F22 C40 S7 111.5(7) . . ?
F21 C40 S7 116.1(8) . . ?
F18 C40 S7 110.2(6) . . ?
C72B C68B C70B 119.9(12) . . ?
C72B C68B P1B 114.7(9) . . ?
C70B C68B P1B 125.0(9) . . ?
C71B C69B C73B 125.6(15) . . ?
C68B C70B C71B 119.8(13) . . ?
C69B C71B C70B 117.0(14) . . ?
C68B C72B C73B 122.1(13) . . ?
C69B C73B C72B 115.4(15) . . ?
O41 S40 O40 159.4(16) . . ?
O41 S40 C86 88.9(11) . . ?
O40 S40 C86 111.6(12) . . ?
O41 S40 O42 97.4(10) . . ?
O40 S40 O42 76.4(12) . . ?
C86 S40 O42 113.5(11) . . ?
F9 C86 F8 109.5(11) . . ?
F9 C86 F7 105.4(11) . . ?
F8 C86 F7 96.7(11) . . ?
F9 C86 S40 121.8(10) . . ?
F8 C86 S40 119.8(12) . . ?
F7 C86 S40 98.0(9) . . ?

loop_
_geom_bond_atom_site_label_1
_geom_bond_atom_site_label_2
_geom_bond_distance
_geom_bond_site_symmetry_2
_geom_bond_publ_flag
C13C C14C 1.367(7) . ?
C13C C12C 1.378(7) . ?
Cl1 C80 1.570(12) . ?
F1 C34 1.321(9) . ?
O1 S1 1.434(5) . ?
S1 O3 1.413(4) . ?
S1 O2 1.429(4) . ?
S1 C34 1.815(7) . ?
F2 C34 1.309(9) . ?
Cl2 C80 1.669(8) . ?
S2 O4 1.419(6) . ?
S2 O6 1.425(6) . ?
S2 O5 1.435(4) . ?
S2 C35 1.801(7) . ?
C2C N4C 1.299(6) . ?
C2C N5C 1.328(5) . ?
F3 C34 1.344(8) . ?
C4C N4C 1.344(5) . ?
C4C N3C 1.371(6) . ?
C4C C5C 1.383(6) . ?
S4 O11 1.425(4) . ?
S4 O10 1.435(4) . ?
S4 O12 1.435(4) . ?
S4 C37 1.757(8) . ?
F4 C35 1.358(9) . ?
C6C N5C 1.356(5) . ?
C6C N6C 1.367(5) . ?
C6C C5C 1.374(6) . ?
F6 C35 1.320(9) . ?
S7 O21 1.391(5) . ?
S7 O20 1.401(4) . ?
S7 O19 1.427(4) . ?
S7 C41 1.808(14) . ?
S7 C40 1.821(10) . ?
C7C N3C 1.458(6) . ?
S8 O23 1.390(5) . ?
S8 O25 1.411(9) . ?
S8 O22 1.433(5) . ?
S8 C43 1.586(17) . ?
S8 O24 1.611(7) . ?
S8 C42 1.674(11) . ?
C8C N6C 1.460(5) . ?
S9 O27 1.428(4) . ?
S9 O26 1.433(4) . ?
S9 O28 1.443(3) . ?
S9 C44 1.817(9) . ?
C9C N2C 1.285(5) . ?
C9C C10C 1.450(6) . ?
F10 C37 1.337(8) . ?
C10C N1C 1.361(5) . ?
C10C C11C 1.373(6) . ?
F11 C37 1.348(7) . ?
C11C C12C 1.383(7) . ?
F12 C37 1.340(8) . ?
C14C N1C 1.350(5) . ?
C15C N7C 1.287(5) . ?
C15C C16C 1.459(6) . ?
C16C C17C 1.390(7) . ?
C16C C21C 1.407(6) . ?
C17C C18C 1.378(7) . ?
F18 C40 1.343(9) . ?
F18 C41 1.355(12) . ?
C18C C19C 1.380(8) . ?
C19C C20C 1.366(8) . ?
P1A C21A 1.800(5) . ?
P1A C22A 1.802(5) . ?
P1A C28A 1.811(5) . ?
P1A Pd1A 2.2488(12) . ?
Pd1A N7A 1.998(4) . ?
Pd1A N1B 2.030(4) . ?
Pd1A N5A 2.042(4) . ?
N1A C14A 1.340(5) . ?
N1A C10A 1.361(5) . ?
N1A Pd1D 2.035(3) . ?
Pd1B N7B 1.996(4) . ?
Pd1B N1C 2.038(4) . ?
Pd1B N5B 2.044(3) . ?
Pd1B P1B 2.2250(12) . ?
P1B C21B 1.792(5) . ?
P1B C22B 1.804(5) . ?
P1B C28B 1.821(15) . ?
P1B C68B 1.832(12) . ?
N1B C14B 1.350(6) . ?
N1B C10B 1.364(5) . ?
Pd1C N7C 1.992(3) . ?
Pd1C N1D 2.023(3) . ?
Pd1C N5C 2.037(3) . ?
Pd1C P1C 2.2241(12) . ?
P1C C22C 1.796(5) . ?
P1C C21C 1.797(5) . ?
P1C C28C 1.809(5) . ?
N1D C10D 1.351(5) . ?
N1D C14D 1.358(5) . ?
Pd1D N7D 1.999(4) . ?
Pd1D N5D 2.042(3) . ?
Pd1D P1D 2.2306(11) . ?
P1D C21D 1.797(4) . ?
P1D C28D 1.807(5) . ?
P1D C22D 1.807(4) . ?
C20C C21C 1.401(7) . ?
C22C C27C 1.376(6) . ?
C22C C23C 1.391(6) . ?
F23 C43 1.421(17) . ?
F23 C42 1.442(11) . ?
C23C C24C 1.378(7) . ?
C24C C25C 1.374(8) . ?
C25C C26C 1.361(8) . ?
C26C C27C 1.393(7) . ?
N2A C9A 1.290(6) . ?
N2A N3A 1.352(5) . ?
C29C C28C 1.386(8) . ?
C29C C30C 1.393(9) . ?
F29 C44 1.358(9) . ?
C28C C33C 1.385(7) . ?
F28 C44 1.338(8) . ?
C2A N4A 1.297(6) . ?
C2A N5A 1.329(6) . ?
C2B N4B 1.312(6) . ?
C2B N5B 1.327(5) . ?
N2B C9B 1.273(6) . ?
N2B N3B 1.343(5) . ?
N2D C9D 1.276(5) . ?
N2D N3D 1.354(5) . ?
C2D N4D 1.304(5) . ?
C2D N5D 1.337(5) . ?
N2C N3C 1.358(5) . ?
C30C C31C 1.366(11) . ?
F30 C44 1.289(11) . ?
C31C C32C 1.359(10) . ?
C33C C32C 1.374(7) . ?
C35 F5 1.324(7) . ?
N3B C4B 1.365(5) . ?
N3B C7B 1.469(6) . ?
N3A C4A 1.376(6) . ?
N3A C7A 1.454(7) . ?
N3D C4D 1.376(5) . ?
N3D C7D 1.463(6) . ?
C45 C46 1.509(13) . ?
N45 C46 1.078(11) . ?
N4A C4A 1.355(6) . ?
C49 C50 1.445(14) . ?
N49 C50 1.073(10) . ?
C48 N47 1.079(7) . ?
C48 C47 1.480(9) . ?
C4A C5A 1.382(7) . ?
C4B N4B 1.347(6) . ?
C4B C5B 1.398(6) . ?
N4D C4D 1.339(6) . ?
C4D C5D 1.392(6) . ?
C52 N51 1.316(13) . ?
C52 C51 1.365(15) . ?
C5A C6A 1.391(6) . ?
N5A C6A 1.364(5) . ?
N5D C6D 1.360(5) . ?
C5D C6D 1.375(6) . ?
C5B C6B 1.378(6) . ?
N5B C6B 1.349(5) . ?
C6B N6B 1.377(5) . ?
N6B N7B 1.403(5) . ?
N6B C8B 1.448(5) . ?
C6A N6A 1.353(6) . ?
N6A N7A 1.406(5) . ?
N6A C8A 1.455(5) . ?
N6D C6D 1.363(5) . ?
N6D N7D 1.395(5) . ?
N6D C8D 1.451(6) . ?
N6C N7C 1.395(5) . ?
N7B C15B 1.285(5) . ?
N7A C15A 1.284(6) . ?
N7D C15D 1.292(5) . ?
C9A C10A 1.464(6) . ?
C10A C11A 1.376(6) . ?
C9D C10D 1.455(6) . ?
C9B C10B 1.454(6) . ?
C11A C12A 1.371(7) . ?
C10D C11D 1.401(6) . ?
C10B C11B 1.407(6) . ?
C12A C13A 1.376(7) . ?
C11D C12D 1.368(7) . ?
C11B C12B 1.362(7) . ?
C13A C14A 1.378(6) . ?
C12D C13D 1.373(7) . ?
C12B C13B 1.392(7) . ?
C13D C14D 1.368(6) . ?
C13B C14B 1.375(6) . ?
C15A C16A 1.444(7) . ?
C16A C21A 1.401(7) . ?
C16A C17A 1.407(7) . ?
C15D C16D 1.450(6) . ?
C15B C16B 1.453(6) . ?
C17A C18A 1.377(8) . ?
C16D C17D 1.400(6) . ?
C16D C21D 1.410(6) . ?
C16B C17B 1.400(7) . ?
C16B C21B 1.415(7) . ?
C18A C19A 1.371(9) . ?
C17D C18D 1.375(6) . ?
C17B C18B 1.385(7) . ?
C19A C20A 1.391(9) . ?
C18D C19D 1.370(7) . ?
C18B C19B 1.390(9) . ?
C20A C21A 1.390(7) . ?
C19D C20D 1.383(6) . ?
C19B C20B 1.361(8) . ?
C20D C21D 1.397(6) . ?
C20B C21B 1.397(6) . ?
C22A C27A 1.389(7) . ?
C22A C23A 1.392(7) . ?
C23A C24A 1.377(7) . ?
C22D C27D 1.397(6) . ?
C22D C23D 1.404(6) . ?
C22B C23B 1.368(8) . ?
C22B C27B 1.411(7) . ?
C24A C25A 1.363(7) . ?
C23D C24D 1.381(7) . ?
C23B C24B 1.387(7) . ?
C25A C26A 1.380(8) . ?
C24D C25D 1.366(8) . ?
C24B C25B 1.359(11) . ?
C26A C27A 1.386(8) . ?
C25D C26D 1.375(8) . ?
C25B C26B 1.370(13) . ?
C26D C27D 1.380(7) . ?
C26B C27B 1.390(11) . ?
C28A C33A 1.385(7) . ?
C28A C29A 1.387(7) . ?
C29A C30A 1.383(7) . ?
C28D C29D 1.381(6) . ?
C28D C33D 1.392(7) . ?
C30A C31A 1.375(8) . ?
C29D C30D 1.385(7) . ?
C31A C32A 1.373(8) . ?
C30D C31D 1.373(8) . ?
C32A C33A 1.382(7) . ?
C31D C32D 1.370(8) . ?
C32D C33D 1.375(7) . ?
F25 C42 1.360(11) . ?
F24 C42 1.346(11) . ?
C41 F20 1.318(14) . ?
C41 F19 1.320(12) . ?
C28B C33B 1.366(13) . ?
C28B C29B 1.395(13) . ?
C29B C30B 1.384(12) . ?
C33B C32B 1.387(13) . ?
C30B C31B 1.392(14) . ?
C31B C32B 1.379(14) . ?
S3 O8 1.351(16) . ?
S3 O9 1.38(2) . ?
S3 O7 1.55(2) . ?
S3 C74 1.97(3) . ?
C74 F41 1.280(17) . ?
C74 F42 1.284(18) . ?
C74 F40 1.297(15) . ?
F22 C40 1.324(11) . ?
F21 C40 1.335(13) . ?
F27 C43 1.224(16) . ?
F26 C43 1.354(15) . ?
C68B C72B 1.387(12) . ?
C68B C70B 1.401(12) . ?
C69B C71B 1.377(13) . ?
C69B C73B 1.385(13) . ?
C70B C71B 1.404(11) . ?
C72B C73B 1.392(12) . ?
S40 O41 1.245(16) . ?
S40 O40 1.372(19) . ?
S40 C86 1.714(18) . ?
S40 O42 1.717(16) . ?
C86 F9 1.273(12) . ?
C86 F8 1.292(18) . ?
C86 F7 1.472(18) . ?
